data_1576589
loop_
_publ_author_name
'Barth&#xe9;lemy, Antoine'
'Kub, Nico Gino'
'Regnat, Celine'
'Scherer, Harald'
'Krossing, Ingo'

_publ_section_title
;
 Why is a dicationic digallene so reactive towards activation of strong
 covalent bonds? Scope and mechanistic investigations.
;
_journal_issue 8
_journal_name_full 'Chemical science'
_journal_page_first 4004
_journal_page_last 4020
_journal_paper_doi 10.1039/d5sc09508e
_journal_volume 17
_journal_year 2026
_chemical_formula_moiety '2(C16 Al F36 O4), C58 H103 Ga2 N P4'
_chemical_formula_sum 'C90 H103 Al2 F72 Ga2 N O8 P4'
_chemical_formula_weight 3012.01
_chemical_properties_physical Air-sensitive,Moisture-sensitive,Oxygen-sensitive
_space_group_crystal_system monoclinic
_space_group_IT_number 9
_space_group_name_Hall 'C -2yc'
_space_group_name_H-M_alt 'C 1 c 1'
_atom_sites_solution_hydrogens mixed
_atom_sites_solution_primary direct
_audit_creation_method
;FinalCif V152 by Daniel Kratzert, Freiburg 2025, 
https://dkratzert.de/finalcif.html
;
_audit_update_record
;
2025-09-15 deposited with the CCDC.	2026-02-02 downloaded from the CCDC.
;
_cell_angle_alpha 90
_cell_angle_beta 96.514(9)
_cell_angle_gamma 90
_cell_formula_units_Z 4
_cell_length_a 18.260(3)
_cell_length_b 29.497(5)
_cell_length_c 22.081(4)
_cell_measurement_reflns_used 9893
_cell_measurement_temperature 100(2)
_cell_measurement_theta_max 28.3325
_cell_measurement_theta_min 2.709
_cell_volume 11816(4)
_computing_cell_refinement 'SAINT V8.41'
_computing_data_collection 'Bruker BIS 8.5.5.6/2024-10-24 and APEX6 2024.9-1'
_computing_data_reduction 'SAINT V8.41'
_computing_molecular_graphics 'Olex2 (Dolomanov et al., 2009)'
_computing_structure_refinement 'SHELXL-2018/3 (Sheldrick, 2018)'
_computing_structure_solution 'SHELXT 2018/2 (Sheldrick, 2018)'
_diffrn_ambient_environment N~2~
_diffrn_ambient_temperature 100(2)
_diffrn_detector CPAD
_diffrn_detector_area_resol_mean 7.41
_diffrn_detector_type 'Bruker PHOTON III'
_diffrn_measured_fraction_theta_full 1.000
_diffrn_measured_fraction_theta_max 0.996
_diffrn_measurement_device 'three-circle diffractometer'
_diffrn_measurement_device_type 'Bruker D8 VENTURE dual wavelength Mo/Cu'
_diffrn_measurement_method '\w and \f scans'
_diffrn_measurement_specimen_support 'MiTeGen micromount'
_diffrn_radiation_monochromator 'mirror optics'
_diffrn_radiation_probe x-ray
_diffrn_radiation_type MoK\a
_diffrn_radiation_wavelength 0.71073
_diffrn_reflns_av_R_equivalents 0.0467
_diffrn_reflns_av_unetI/netI 0.0233
_diffrn_reflns_Laue_measured_fraction_full 1.000
_diffrn_reflns_Laue_measured_fraction_max 0.996
_diffrn_reflns_limit_h_max 24
_diffrn_reflns_limit_h_min -24
_diffrn_reflns_limit_k_max 39
_diffrn_reflns_limit_k_min -39
_diffrn_reflns_limit_l_max 29
_diffrn_reflns_limit_l_min -29
_diffrn_reflns_number 473329
_diffrn_reflns_point_group_measured_fraction_full 0.997
_diffrn_reflns_point_group_measured_fraction_max 0.994
_diffrn_reflns_theta_full 25.242
_diffrn_reflns_theta_max 28.378
_diffrn_reflns_theta_min 1.318
_diffrn_source 'microfocus sealed X-ray tube'
_diffrn_source_current 1.4
_diffrn_source_type 'Incoatec I\ms'
_diffrn_source_voltage 50.0
_exptl_absorpt_coefficient_mu 0.690
_exptl_absorpt_correction_T_max 0.7457
_exptl_absorpt_correction_T_min 0.6743
_exptl_absorpt_correction_type multi-scan
_exptl_absorpt_process_details
;SADABS-2016/2 - Bruker AXS area detector scaling and absorption correction: 
Krause, L., Herbst-Irmer, R., Sheldrick G.M. & Stalke D., J. Appl. Cryst. 48 
(2015) 3-10
;
_exptl_crystal_colour colourless
_exptl_crystal_density_diffrn 1.693
_exptl_crystal_description plate
_exptl_crystal_F_000 6040
_exptl_crystal_recrystallization_method
'Crystals were obtained by layering a concentrated oDFB solution of the compounds with n-pentane.'
_exptl_crystal_size_max 0.369
_exptl_crystal_size_mid 0.210
_exptl_crystal_size_min 0.200
_refine_diff_density_max 0.678
_refine_diff_density_min -0.583
_refine_diff_density_rms 0.055
_refine_ls_abs_structure_details
;
 Refined as an inversion twin.
;
_refine_ls_abs_structure_Flack 0.047(5)
_refine_ls_extinction_method none
_refine_ls_goodness_of_fit_ref 1.039
_refine_ls_hydrogen_treatment mixed
_refine_ls_matrix_type full
_refine_ls_number_parameters 2382
_refine_ls_number_reflns 29446
_refine_ls_number_restraints 33743
_refine_ls_restrained_S_all 1.488
_refine_ls_R_factor_all 0.0302
_refine_ls_R_factor_gt 0.0291
_refine_ls_shift/su_max 0.002
_refine_ls_shift/su_mean 0.000
_refine_ls_structure_factor_coef Fsqd
_refine_ls_weighting_details 'w=1/[\s^2^(Fo^2^)+(0.0530P)^2^+6.6187P] where P=(Fo^2^+2Fc^2^)/3'
_refine_ls_weighting_scheme calc
_refine_ls_wR_factor_gt 0.0786
_refine_ls_wR_factor_ref 0.0798
_reflns_Friedel_coverage 0.994
_reflns_Friedel_fraction_full 0.994
_reflns_Friedel_fraction_max 0.991
_reflns_number_gt 28721
_reflns_number_total 29446
_reflns_threshold_expression 'I > 2\s(I)'
_cod_data_source_file d5sc09508e2.cif
_cod_data_source_block Cc_a
_cod_depositor_comments 'Adding full bibliography for 1576586--1576591.cif.'
_cod_original_sg_symbol_H-M 'C c'
_cod_database_code 1576589
_shelx_shelxl_version_number 2018/3
_shelx_space_group_comment
;
The symmetry employed for this shelxl refinement is uniquely defined
by the following loop, which should always be used as a source of
symmetry information in preference to the above space-group names.
They are only intended as comments.
;
_olex2_diffrn_ambient_temperature_device 'Oxford Cryostream 800'

loop_
_space_group_symop_operation_xyz
'x, y, z'
'x, -y, z+1/2'
'x+1/2, y+1/2, z'
'x+1/2, -y+1/2, z+1/2'

loop_
_atom_site_label
_atom_site_type_symbol
_atom_site_fract_x
_atom_site_fract_y
_atom_site_fract_z
_atom_site_U_iso_or_equiv
_atom_site_adp_type
_atom_site_occupancy
_atom_site_site_symmetry_order
_atom_site_calc_flag
_atom_site_refinement_flags_posn
_atom_site_refinement_flags_adp
_atom_site_refinement_flags_occupancy
_atom_site_disorder_assembly
_atom_site_disorder_group
Ga1 Ga 0.92458(2) 0.87964(2) 0.58201(2) 0.01650(6) Uani 1 1 d . . . . .
Ga2 Ga 1.03541(2) 0.83478(2) 0.60821(2) 0.01713(6) Uani 1 1 d . . . . .
P1 P 0.85829(3) 0.85741(2) 0.48590(3) 0.01743(12) Uani 1 1 d D . . . .
P2 P 0.80889(3) 0.87118(2) 0.62339(3) 0.01789(12) Uani 1 1 d D . . . .
P3 P 1.13848(4) 0.87109(2) 0.56736(3) 0.01870(12) Uani 1 1 d D . . . .
P4 P 1.10551(4) 0.85119(2) 0.70812(3) 0.02011(12) Uani 1 1 d D . . . .
Al1 Al -0.03221(4) 0.50606(3) 0.35722(3) 0.01767(14) Uani 1 1 d . . . . .
Al2 Al 0.49936(4) 0.68991(3) 0.61171(4) 0.02021(15) Uani 1 1 d . . . . .
N1 N 1.04602(14) 0.77287(8) 0.59286(12) 0.0244(5) Uani 1 1 d D . . . .
H2 H 1.0887(18) 0.7642(15) 0.5750(19) 0.037 Uiso 1 1 d D U . . .
C4 C 1.19199(15) 0.87779(10) 0.69055(13) 0.0247(5) Uani 1 1 d . . . . .
H4A H 1.186275 0.911146 0.691835 0.030 Uiso 1 1 calc R U . . .
H4B H 1.231977 0.869281 0.722610 0.030 Uiso 1 1 calc R U . . .
C1 C 0.76149(14) 0.85518(9) 0.50153(12) 0.0209(5) Uani 1 1 d . . . . .
H1A H 0.740046 0.886013 0.497880 0.025 Uiso 1 1 calc R U . . .
H1B H 0.733148 0.835604 0.470865 0.025 Uiso 1 1 calc R U . . .
C3 C 1.21506(15) 0.86436(10) 0.62793(13) 0.0235(5) Uani 1 1 d . . . . .
H3A H 1.231717 0.832393 0.629296 0.028 Uiso 1 1 calc R U . . .
H3B H 1.256913 0.883541 0.618784 0.028 Uiso 1 1 calc R U . . .
C2 C 0.75475(15) 0.83652(9) 0.56574(12) 0.0211(5) Uani 1 1 d . . . . .
H2A H 0.772631 0.804818 0.568554 0.025 Uiso 1 1 calc R U . . .
H2B H 0.702362 0.836643 0.573371 0.025 Uiso 1 1 calc R U . . .
O1_1 O 0.54493(16) 0.67124(10) 0.68007(13) 0.0238(6) Uani 0.896(3) 1 d D U P A 1
C1_1 C 0.56612(19) 0.63575(12) 0.71639(16) 0.0248(6) Uani 0.896(3) 1 d D U P A 1
C2_1 C 0.5349(2) 0.58983(12) 0.68908(17) 0.0294(7) Uani 0.896(3) 1 d D U P A 1
F1_1 F 0.46411(13) 0.58467(8) 0.69785(11) 0.0364(5) Uani 0.896(3) 1 d D U P A 1
F2_1 F 0.57184(15) 0.55399(8) 0.71344(11) 0.0407(5) Uani 0.896(3) 1 d D U P A 1
F3_1 F 0.53863(13) 0.58898(7) 0.62932(10) 0.0327(5) Uani 0.896(3) 1 d D U P A 1
C3_1 C 0.6520(2) 0.63325(14) 0.72454(17) 0.0349(7) Uani 0.896(3) 1 d D U P A 1
F4_1 F 0.68109(15) 0.67387(10) 0.73525(15) 0.0470(6) Uani 0.896(3) 1 d D U P A 1
F5_1 F 0.67637(15) 0.61656(11) 0.67446(13) 0.0411(6) Uani 0.896(3) 1 d D U P A 1
F6_1 F 0.67759(14) 0.60600(11) 0.77100(12) 0.0484(6) Uani 0.896(3) 1 d D U P A 1
C4_1 C 0.5376(2) 0.64321(16) 0.77966(17) 0.0359(8) Uani 0.896(3) 1 d D U P A 1
F7_1 F 0.57662(16) 0.67498(10) 0.81147(11) 0.0487(7) Uani 0.896(3) 1 d D U P A 1
F8_1 F 0.54186(17) 0.60494(10) 0.81325(11) 0.0483(7) Uani 0.896(3) 1 d D U P A 1
F9_1 F 0.46727(16) 0.65621(11) 0.77255(14) 0.0395(7) Uani 0.896(3) 1 d D U P A 1
O1_2 O 0.42008(13) 0.65804(9) 0.59527(11) 0.0261(5) Uani 0.901(3) 1 d D U P A 1
C1_2 C 0.36344(18) 0.64323(11) 0.55616(16) 0.0271(6) Uani 0.901(3) 1 d D U P A 1
C2_2 C 0.3837(2) 0.59682(13) 0.52907(18) 0.0354(7) Uani 0.901(3) 1 d D U P A 1
F1_2 F 0.45031(14) 0.59894(9) 0.50989(12) 0.0412(5) Uani 0.901(3) 1 d D U P A 1
F2_2 F 0.33589(16) 0.58440(10) 0.48170(14) 0.0559(8) Uani 0.901(3) 1 d D U P A 1
F3_2 F 0.38561(14) 0.56406(8) 0.57048(14) 0.0468(6) Uani 0.901(3) 1 d D U P A 1
C3_2 C 0.2959(2) 0.63700(14) 0.5927(2) 0.0379(8) Uani 0.901(3) 1 d D U P A 1
F4_2 F 0.26396(14) 0.67693(10) 0.60195(15) 0.0505(7) Uani 0.901(3) 1 d D U P A 1
F5_2 F 0.31611(16) 0.61907(10) 0.64739(13) 0.0442(6) Uani 0.901(3) 1 d D U P A 1
F6_2 F 0.24413(14) 0.60983(10) 0.56483(15) 0.0547(7) Uani 0.901(3) 1 d D U P A 1
C4_2 C 0.3429(2) 0.67747(13) 0.50312(17) 0.0355(7) Uani 0.901(3) 1 d D U P A 1
F7_2 F 0.34399(16) 0.71960(8) 0.52387(12) 0.0453(6) Uani 0.901(3) 1 d D U P A 1
F8_2 F 0.27620(16) 0.66960(9) 0.47379(13) 0.0507(7) Uani 0.901(3) 1 d D U P A 1
F9_2 F 0.39170(16) 0.67526(10) 0.46245(12) 0.0489(6) Uani 0.901(3) 1 d D U P A 1
O1_3 O 0.48134(15) 0.74655(8) 0.61833(13) 0.0248(5) Uani 0.894(3) 1 d D U P A 1
C1_3 C 0.45890(19) 0.77978(12) 0.65370(17) 0.0291(6) Uani 0.894(3) 1 d D U P A 1
C2_3 C 0.4427(2) 0.82292(13) 0.6128(2) 0.0422(7) Uani 0.894(3) 1 d D U P A 1
F1_3 F 0.5051(2) 0.84368(9) 0.60386(18) 0.0568(8) Uani 0.894(3) 1 d D U P A 1
F2_3 F 0.4004(3) 0.85313(13) 0.6384(2) 0.0604(13) Uani 0.894(3) 1 d D U P A 1
F3_3 F 0.40819(19) 0.81148(11) 0.55865(15) 0.0500(7) Uani 0.894(3) 1 d D U P A 1
C3_3 C 0.38617(19) 0.76647(13) 0.68000(18) 0.0336(6) Uani 0.894(3) 1 d D U P A 1
F4_3 F 0.38962(13) 0.72406(9) 0.70048(12) 0.0388(5) Uani 0.894(3) 1 d D U P A 1
F5_3 F 0.32886(13) 0.76821(9) 0.63608(12) 0.0414(6) Uani 0.894(3) 1 d D U P A 1
F6_3 F 0.37044(14) 0.79342(11) 0.72502(13) 0.0469(6) Uani 0.894(3) 1 d D U P A 1
C4_3 C 0.5178(2) 0.79040(15) 0.70759(19) 0.0407(7) Uani 0.894(3) 1 d D U P A 1
F7_3 F 0.51752(15) 0.75955(11) 0.75203(12) 0.0480(6) Uani 0.894(3) 1 d D U P A 1
F8_3 F 0.50789(18) 0.83123(11) 0.73164(17) 0.0609(9) Uani 0.894(3) 1 d D U P A 1
F9_3 F 0.58480(14) 0.78998(13) 0.68861(16) 0.0520(8) Uani 0.894(3) 1 d D U P A 1
O1_4 O 0.55034(12) 0.68404(7) 0.55078(10) 0.0267(4) Uani 1 1 d D U . B 1
C1_4 C 0.60103(18) 0.70244(10) 0.51830(13) 0.0271(5) Uani 1 1 d D U . B 1
C2_4 C 0.67950(19) 0.69900(12) 0.55529(16) 0.0356(7) Uani 1 1 d D U . B 1
F1_4 F 0.67638(13) 0.71238(9) 0.61259(10) 0.0439(5) Uani 1 1 d D U . B 1
F2_4 F 0.72932(12) 0.72510(8) 0.53223(12) 0.0460(5) Uani 1 1 d D U . B 1
F3_4 F 0.70377(13) 0.65665(8) 0.55667(12) 0.0467(5) Uani 1 1 d D U . B 1
C3_4 C 0.6022(2) 0.67579(12) 0.45758(15) 0.0361(7) Uani 1 1 d D U . B 1
F4_4 F 0.54362(15) 0.68606(9) 0.41831(10) 0.0489(5) Uani 1 1 d D U . B 1
F5_4 F 0.60088(16) 0.63150(7) 0.46794(11) 0.0488(6) Uani 1 1 d D U . B 1
F6_4 F 0.66178(14) 0.68435(8) 0.43020(10) 0.0440(5) Uani 1 1 d D U . B 1
C4_4 C 0.58440(19) 0.75331(10) 0.50370(16) 0.0328(6) Uani 1 1 d D U . B 1
F7_4 F 0.51296(12) 0.75888(7) 0.48561(11) 0.0419(5) Uani 1 1 d D U . B 1
F8_4 F 0.62231(14) 0.76890(7) 0.45965(11) 0.0438(5) Uani 1 1 d D U . B 1
F9_4 F 0.60152(12) 0.77933(7) 0.55221(10) 0.0388(4) Uani 1 1 d D U . B 1
O1_5 O -0.08915(13) 0.53554(9) 0.39974(15) 0.0416(6) Uani 1 1 d D U . C 1
C1_5 C -0.15296(16) 0.53767(9) 0.42441(14) 0.0251(5) Uani 1 1 d D U . C 1
C2_5 C -0.1392(2) 0.52521(15) 0.49251(18) 0.0461(9) Uani 1 1 d D U . C 1
F1_5 F -0.13477(18) 0.47977(11) 0.49884(16) 0.0733(9) Uani 1 1 d D U . C 1
F2_5 F -0.19390(18) 0.53937(12) 0.52325(12) 0.0662(8) Uani 1 1 d D U . C 1
F3_5 F -0.07741(18) 0.54306(12) 0.51851(14) 0.0702(9) Uani 1 1 d D U . C 1
C3_5 C -0.18166(18) 0.58720(11) 0.41808(17) 0.0339(6) Uani 1 1 d D U . C 1
F4_5 F -0.17704(17) 0.60320(8) 0.36284(12) 0.0559(6) Uani 1 1 d D U . C 1
F5_5 F -0.14190(13) 0.61434(7) 0.45693(12) 0.0449(5) Uani 1 1 d D U . C 1
F6_5 F -0.25216(12) 0.59046(8) 0.42852(14) 0.0513(6) Uani 1 1 d D U . C 1
C4_5 C -0.21168(16) 0.50513(10) 0.39161(15) 0.0281(6) Uani 1 1 d D U . C 1
F7_5 F -0.24010(11) 0.52193(7) 0.33804(9) 0.0359(4) Uani 1 1 d D U . C 1
F8_5 F -0.26813(11) 0.49699(7) 0.42402(10) 0.0370(4) Uani 1 1 d D U . C 1
F9_5 F -0.18176(11) 0.46536(6) 0.38050(12) 0.0395(5) Uani 1 1 d D U . C 1
O1_6 O 0.0452(4) 0.5375(2) 0.3491(3) 0.0217(11) Uani 0.611(5) 1 d D U P C 1
C1_6 C 0.0890(5) 0.5711(3) 0.3729(3) 0.0218(12) Uani 0.611(5) 1 d D U P C 1
C2_6 C 0.1300(3) 0.5573(2) 0.4355(3) 0.0384(11) Uani 0.611(5) 1 d D U P C 1
F1_6 F 0.0830(3) 0.53702(19) 0.4691(2) 0.0440(10) Uani 0.611(5) 1 d D U P C 1
F2_6 F 0.1602(3) 0.59255(19) 0.4659(2) 0.0601(13) Uani 0.611(5) 1 d D U P C 1
F3_6 F 0.1840(4) 0.5275(2) 0.4288(4) 0.0490(15) Uani 0.611(5) 1 d D U P C 1
C3_6 C 0.1471(3) 0.58037(18) 0.3274(3) 0.0333(11) Uani 0.611(5) 1 d D U P C 1
F4_6 F 0.1173(3) 0.6029(3) 0.2792(3) 0.0464(14) Uani 0.611(5) 1 d D U P C 1
F5_6 F 0.1743(4) 0.5420(2) 0.3084(3) 0.0391(12) Uani 0.611(5) 1 d D U P C 1
F6_6 F 0.2037(4) 0.6053(2) 0.3524(4) 0.0524(16) Uani 0.611(5) 1 d D U P C 1
C4_6 C 0.0436(3) 0.61538(16) 0.3801(3) 0.0323(10) Uani 0.611(5) 1 d D U P C 1
F7_6 F -0.0089(4) 0.6195(3) 0.3346(4) 0.0401(16) Uani 0.611(5) 1 d D U P C 1
F8_6 F 0.0858(3) 0.65246(15) 0.3809(3) 0.0549(14) Uani 0.611(5) 1 d D U P C 1
F9_6 F 0.0128(8) 0.6151(6) 0.4322(6) 0.043(2) Uani 0.611(5) 1 d D U P C 1
O1_7 O -0.0833(2) 0.51556(18) 0.28657(19) 0.0264(11) Uani 0.471(6) 1 d D U P C 1
C1_7 C -0.0935(4) 0.5035(3) 0.2266(4) 0.0267(11) Uani 0.471(6) 1 d D U P C 1
C2_7 C -0.1548(6) 0.4646(3) 0.2060(5) 0.0416(16) Uani 0.471(6) 1 d D U P C 1
F1_7 F -0.1606(3) 0.4252(2) 0.2336(3) 0.0472(13) Uani 0.471(6) 1 d D U P C 1
F2_7 F -0.1643(10) 0.4586(6) 0.1456(4) 0.046(2) Uani 0.471(6) 1 d D U P C 1
F3_7 F -0.2161(5) 0.4882(3) 0.2187(4) 0.0486(16) Uani 0.471(6) 1 d D U P C 1
C3_7 C -0.0999(4) 0.5487(3) 0.1884(4) 0.0323(12) Uani 0.471(6) 1 d D U P C 1
F4_7 F -0.0337(3) 0.5667(2) 0.1877(3) 0.0401(13) Uani 0.471(6) 1 d D U P C 1
F5_7 F -0.1412(3) 0.57880(17) 0.2143(2) 0.0420(12) Uani 0.471(6) 1 d D U P C 1
F6_7 F -0.1296(4) 0.5423(3) 0.1321(3) 0.0395(13) Uani 0.471(6) 1 d D U P C 1
C4_7 C -0.0280(5) 0.4753(3) 0.2088(4) 0.0338(13) Uani 0.471(6) 1 d D U P C 1
F7_7 F 0.0358(4) 0.4910(2) 0.2346(4) 0.0388(14) Uani 0.471(6) 1 d D U P C 1
F8_7 F -0.0249(8) 0.4755(4) 0.1475(4) 0.0432(18) Uani 0.471(6) 1 d D U P C 1
F9_7 F -0.0348(3) 0.43224(18) 0.2249(3) 0.0475(12) Uani 0.471(6) 1 d D U P C 1
O1_8 O -0.00995(19) 0.45801(11) 0.4025(2) 0.0302(8) Uani 0.657(5) 1 d D U P C 1
C1_8 C 0.0182(4) 0.4148(3) 0.4040(4) 0.0378(13) Uani 0.657(5) 1 d D U P C 1
C2_8 C -0.0214(3) 0.37679(18) 0.3628(2) 0.0337(10) Uani 0.657(5) 1 d D U P C 1
F1_8 F -0.0924(4) 0.3887(2) 0.3544(3) 0.0409(13) Uani 0.657(5) 1 d D U P C 1
F2_8 F -0.0129(5) 0.3365(3) 0.3880(4) 0.0489(18) Uani 0.657(5) 1 d D U P C 1
F3_8 F 0.0032(2) 0.3729(3) 0.30895(19) 0.0740(17) Uani 0.657(5) 1 d D U P C 1
C3_8 C 0.0995(3) 0.41675(19) 0.3930(3) 0.0384(11) Uani 0.657(5) 1 d D U P C 1
F4_8 F 0.1373(2) 0.4413(2) 0.4329(4) 0.0731(16) Uani 0.657(5) 1 d D U P C 1
F5_8 F 0.1107(4) 0.4332(3) 0.3368(3) 0.070(2) Uani 0.657(5) 1 d D U P C 1
F6_8 F 0.1306(8) 0.3751(4) 0.3927(6) 0.042(2) Uani 0.657(5) 1 d D U P C 1
C4_8 C 0.0071(3) 0.4065(2) 0.4694(3) 0.0505(13) Uani 0.657(5) 1 d D U P C 1
F7_8 F 0.0253(2) 0.43398(13) 0.51620(16) 0.0435(9) Uani 0.657(5) 1 d D U P C 1
F8_8 F 0.0631(4) 0.3695(2) 0.4927(2) 0.0759(19) Uani 0.657(5) 1 d D U P C 1
F9_8 F -0.0612(3) 0.3955(2) 0.4759(2) 0.0585(16) Uani 0.657(5) 1 d D U P C 1
O1_9 O -0.0196(3) 0.45033(17) 0.3637(3) 0.0145(11) Uani 0.343(5) 1 d D U P C 2
C1_9 C 0.0161(8) 0.4187(5) 0.4052(6) 0.034(2) Uani 0.343(5) 1 d D U P C 2
C2_9 C -0.0395(6) 0.3790(3) 0.4061(5) 0.046(2) Uani 0.343(5) 1 d D U P C 2
F1_9 F -0.0742(5) 0.3824(4) 0.4577(5) 0.051(2) Uani 0.343(5) 1 d D U P C 2
F2_9 F -0.0053(11) 0.3378(5) 0.4054(7) 0.052(4) Uani 0.343(5) 1 d D U P C 2
F3_9 F -0.0897(8) 0.3732(3) 0.3540(7) 0.041(2) Uani 0.343(5) 1 d D U P C 2
C3_9 C 0.0793(6) 0.4049(4) 0.3657(5) 0.0421(19) Uani 0.343(5) 1 d D U P C 2
F4_9 F 0.1167(7) 0.4416(4) 0.3580(4) 0.0353(19) Uani 0.343(5) 1 d D U P C 2
F5_9 F 0.0393(6) 0.3921(3) 0.3123(4) 0.060(2) Uani 0.343(5) 1 d D U P C 2
F6_9 F 0.1205(17) 0.3712(8) 0.3906(15) 0.048(5) Uani 0.343(5) 1 d D U P C 2
C4_9 C 0.0636(6) 0.4216(4) 0.4715(6) 0.059(2) Uani 0.343(5) 1 d D U P C 2
F7_9 F 0.1313(4) 0.4367(3) 0.4730(6) 0.064(3) Uani 0.343(5) 1 d D U P C 2
F8_9 F 0.0523(5) 0.3882(3) 0.4962(4) 0.0495(19) Uani 0.343(5) 1 d D U P C 2
F9_9 F 0.0165(3) 0.45702(19) 0.4854(2) 0.0320(13) Uani 0.343(5) 1 d D U P C 2
O1_10 O 0.0539(6) 0.5331(4) 0.3688(4) 0.0244(19) Uani 0.389(5) 1 d D U P C 2
C1_10 C 0.0900(7) 0.5728(5) 0.3808(6) 0.0266(19) Uani 0.389(5) 1 d D U P C 2
C2_10 C 0.0651(4) 0.6092(3) 0.3315(4) 0.0313(14) Uani 0.389(5) 1 d D U P C 2
F1_10 F 0.0916(5) 0.5991(4) 0.2790(4) 0.043(2) Uani 0.389(5) 1 d D U P C 2
F2_10 F 0.0868(5) 0.6505(2) 0.3489(4) 0.0449(17) Uani 0.389(5) 1 d D U P C 2
F3_10 F -0.0086(6) 0.6088(4) 0.3217(6) 0.032(2) Uani 0.389(5) 1 d D U P C 2
C3_10 C 0.0772(5) 0.5911(3) 0.4446(4) 0.0378(16) Uani 0.389(5) 1 d D U P C 2
F4_10 F 0.0783(5) 0.5575(3) 0.4851(3) 0.0496(17) Uani 0.389(5) 1 d D U P C 2
F5_10 F 0.0123(11) 0.6114(10) 0.4433(9) 0.042(3) Uani 0.389(5) 1 d D U P C 2
F6_10 F 0.1290(4) 0.6208(3) 0.4664(3) 0.0546(19) Uani 0.389(5) 1 d D U P C 2
C4_10 C 0.1734(4) 0.5628(3) 0.3792(4) 0.0370(16) Uani 0.389(5) 1 d D U P C 2
F7_10 F 0.2007(6) 0.5399(4) 0.4283(6) 0.053(2) Uani 0.389(5) 1 d D U P C 2
F8_10 F 0.2135(6) 0.5998(4) 0.3768(5) 0.047(2) Uani 0.389(5) 1 d D U P C 2
F9_10 F 0.1836(6) 0.5378(4) 0.3321(4) 0.046(2) Uani 0.389(5) 1 d D U P C 2
O1_11 O -0.0688(2) 0.48529(15) 0.28752(16) 0.0230(9) Uani 0.529(6) 1 d D U P C 2
C1_11 C -0.0832(4) 0.4905(2) 0.2269(3) 0.0291(10) Uani 0.529(6) 1 d D U P C 2
C2_11 C -0.0221(5) 0.4669(3) 0.1948(4) 0.0426(14) Uani 0.529(6) 1 d D U P C 2
F1_11 F 0.0432(4) 0.4752(3) 0.2244(4) 0.0538(17) Uani 0.529(6) 1 d D U P C 2
F2_11 F -0.0224(7) 0.4820(4) 0.1374(4) 0.055(2) Uani 0.529(6) 1 d D U P C 2
F3_11 F -0.0273(3) 0.4223(2) 0.1955(3) 0.0603(13) Uani 0.529(6) 1 d D U P C 2
C3_11 C -0.1660(5) 0.4753(3) 0.2128(4) 0.0413(15) Uani 0.529(6) 1 d D U P C 2
F4_11 F -0.2229(5) 0.5052(3) 0.2134(4) 0.0545(18) Uani 0.529(6) 1 d D U P C 2
F5_11 F -0.1727(3) 0.4450(2) 0.2543(3) 0.0478(12) Uani 0.529(6) 1 d D U P C 2
F6_11 F -0.1711(9) 0.4544(5) 0.1578(4) 0.0488(19) Uani 0.529(6) 1 d D U P C 2
C4_11 C -0.0931(5) 0.5407(3) 0.2081(4) 0.0476(14) Uani 0.529(6) 1 d D U P C 2
F7_11 F -0.1260(4) 0.56383(19) 0.2461(3) 0.0704(16) Uani 0.529(6) 1 d D U P C 2
F8_11 F -0.1263(5) 0.5463(3) 0.1523(3) 0.0586(19) Uani 0.529(6) 1 d D U P C 2
F9_11 F -0.0228(5) 0.5583(3) 0.2091(3) 0.0722(19) Uani 0.529(6) 1 d D U P C 2
C1_12 C 0.86434(14) 0.89719(9) 0.42225(12) 0.0206(5) Uani 1 1 d D U . D 1
H1_12 H 0.917203 0.898117 0.414443 0.025 Uiso 1 1 calc R U . D 1
C2_12 C 0.84379(17) 0.94539(10) 0.44112(13) 0.0265(5) Uani 1 1 d D U . D 1
H2A_12 H 0.791721 0.945868 0.449630 0.032 Uiso 1 1 calc R U . D 1
H2B_12 H 0.875022 0.954112 0.478916 0.032 Uiso 1 1 calc R U . D 1
C3_12 C 0.85451(19) 0.97958(11) 0.39061(15) 0.0322(6) Uani 1 1 d D U . D 1
H3A_12 H 0.839309 1.010092 0.403059 0.039 Uiso 1 1 calc R U . D 1
H3B_12 H 0.907335 0.980926 0.384455 0.039 Uiso 1 1 calc R U . D 1
C4_12 C 0.8091(2) 0.96618(11) 0.33089(15) 0.0335(6) Uani 1 1 d D U . D 1
H4A_12 H 0.756018 0.967425 0.335987 0.040 Uiso 1 1 calc R U . D 1
H4B_12 H 0.818554 0.987915 0.298493 0.040 Uiso 1 1 calc R U . D 1
C5_12 C 0.8293(2) 0.91842(12) 0.31208(14) 0.0370(7) Uani 1 1 d D U . D 1
H5A_12 H 0.881191 0.918061 0.303190 0.044 Uiso 1 1 calc R U . D 1
H5B_12 H 0.797799 0.909890 0.274309 0.044 Uiso 1 1 calc R U . D 1
C6_12 C 0.81928(18) 0.88338(10) 0.36209(13) 0.0278(6) Uani 1 1 d D U . D 1
H6A_12 H 0.766476 0.881256 0.368094 0.033 Uiso 1 1 calc R U . D 1
H6B_12 H 0.835638 0.853210 0.349319 0.033 Uiso 1 1 calc R U . D 1
C1_13 C 1.11676(14) 0.93219(9) 0.56448(12) 0.0203(5) Uani 1 1 d D U . E 1
H1_13 H 1.084479 0.937467 0.597486 0.024 Uiso 1 1 calc R U . E 1
C2_13 C 1.06967(15) 0.94516(9) 0.50459(13) 0.0231(5) Uani 1 1 d D U . E 1
H2A_13 H 1.099625 0.942403 0.470107 0.028 Uiso 1 1 calc R U . E 1
H2B_13 H 1.027262 0.924195 0.497187 0.028 Uiso 1 1 calc R U . E 1
C3_13 C 1.04171(16) 0.99394(10) 0.50844(14) 0.0269(5) Uani 1 1 d D U . E 1
H3A_13 H 1.014852 1.002672 0.468681 0.032 Uiso 1 1 calc R U . E 1
H3B_13 H 1.006730 0.995587 0.539500 0.032 Uiso 1 1 calc R U . E 1
C4_13 C 1.10471(17) 1.02729(10) 0.52507(13) 0.0271(5) Uani 1 1 d D U . E 1
H4A_13 H 1.135737 1.028919 0.491163 0.032 Uiso 1 1 calc R U . E 1
H4B_13 H 1.084076 1.057858 0.530607 0.032 Uiso 1 1 calc R U . E 1
C5_13 C 1.15229(16) 1.01342(10) 0.58318(14) 0.0264(5) Uani 1 1 d D U . E 1
H5A_13 H 1.122721 1.015058 0.618020 0.032 Uiso 1 1 calc R U . E 1
H5B_13 H 1.194091 1.034789 0.591084 0.032 Uiso 1 1 calc R U . E 1
C6_13 C 1.18205(15) 0.96504(9) 0.57794(13) 0.0233(5) Uani 1 1 d D U . E 1
H6A_13 H 1.211748 0.956350 0.616506 0.028 Uiso 1 1 calc R U . E 1
H6B_13 H 1.214103 0.963590 0.544721 0.028 Uiso 1 1 calc R U . E 1
C1_14 C 1.16933(15) 0.85223(9) 0.49531(13) 0.0225(5) Uani 1 1 d D U . F 1
H1_14 H 1.128367 0.859240 0.462642 0.027 Uiso 1 1 calc R U . F 1
C2_14 C 1.18061(18) 0.80044(10) 0.49431(14) 0.0296(6) Uani 1 1 d D U . F 1
H2A_14 H 1.219807 0.791737 0.526936 0.035 Uiso 1 1 calc R U . F 1
H2B_14 H 1.134503 0.785073 0.502372 0.035 Uiso 1 1 calc R U . F 1
C3_14 C 1.20218(19) 0.78492(11) 0.43249(15) 0.0322(6) Uani 1 1 d D U . F 1
H3A_14 H 1.212894 0.752014 0.434172 0.039 Uiso 1 1 calc R U . F 1
H3B_14 H 1.160147 0.789940 0.400747 0.039 Uiso 1 1 calc R U . F 1
C4_14 C 1.2693(2) 0.81023(12) 0.41497(17) 0.0383(7) Uani 1 1 d D U . F 1
H4A_14 H 1.279485 0.800743 0.373727 0.046 Uiso 1 1 calc R U . F 1
H4B_14 H 1.312930 0.802586 0.444018 0.046 Uiso 1 1 calc R U . F 1
C5_14 C 1.2560(2) 0.86138(12) 0.41568(17) 0.0389(7) Uani 1 1 d D U . F 1
H5A_14 H 1.214824 0.869170 0.384339 0.047 Uiso 1 1 calc R U . F 1
H5B_14 H 1.300666 0.877335 0.405323 0.047 Uiso 1 1 calc R U . F 1
C6_14 C 1.23763(18) 0.87751(10) 0.47829(16) 0.0303(6) Uani 1 1 d D U . F 1
H6A_14 H 1.228006 0.910544 0.477104 0.036 Uiso 1 1 calc R U . F 1
H6B_14 H 1.279993 0.871652 0.509423 0.036 Uiso 1 1 calc R U . F 1
C1_15 C 1.06439(15) 0.89102(10) 0.75916(12) 0.0225(5) Uani 1 1 d D U . G 1
H1_15 H 1.021755 0.875129 0.774469 0.027 Uiso 1 1 calc R U . G 1
C2_15 C 1.03373(16) 0.93355(10) 0.72505(13) 0.0257(5) Uani 1 1 d D U . G 1
H2A_15 H 1.074306 0.949694 0.708033 0.031 Uiso 1 1 calc R U . G 1
H2B_15 H 0.997081 0.924470 0.690684 0.031 Uiso 1 1 calc R U . G 1
C3_15 C 0.99722(17) 0.96552(11) 0.76756(14) 0.0294(6) Uani 1 1 d D U . G 1
H3A_15 H 0.979787 0.993168 0.744915 0.035 Uiso 1 1 calc R U . G 1
H3B_15 H 0.953951 0.950350 0.781815 0.035 Uiso 1 1 calc R U . G 1
C4_15 C 1.05155(19) 0.97865(11) 0.82226(14) 0.0307(6) Uani 1 1 d D U . G 1
H4A_15 H 1.026767 0.998536 0.849762 0.037 Uiso 1 1 calc R U . G 1
H4B_15 H 1.093155 0.995722 0.808229 0.037 Uiso 1 1 calc R U . G 1
C5_15 C 1.08074(19) 0.93639(11) 0.85683(14) 0.0309(6) Uani 1 1 d D U . G 1
H5A_15 H 1.039457 0.920476 0.873143 0.037 Uiso 1 1 calc R U . G 1
H5B_15 H 1.116661 0.945437 0.891715 0.037 Uiso 1 1 calc R U . G 1
C6_15 C 1.11801(16) 0.90423(10) 0.81534(12) 0.0263(5) Uani 1 1 d D U . G 1
H6A_15 H 1.134536 0.876568 0.838358 0.032 Uiso 1 1 calc R U . G 1
H6B_15 H 1.161957 0.919162 0.801911 0.032 Uiso 1 1 calc R U . G 1
C1_16 C 0.88472(15) 0.79976(9) 0.46514(12) 0.0214(5) Uani 1 1 d D U . H 1
H1_16 H 0.897050 0.783079 0.504396 0.026 Uiso 1 1 calc R U . H 1
C2_16 C 0.95620(16) 0.80113(10) 0.43419(13) 0.0263(5) Uani 1 1 d D U . H 1
H2A_16 H 0.947398 0.818119 0.395386 0.032 Uiso 1 1 calc R U . H 1
H2B_16 H 0.995107 0.817093 0.460940 0.032 Uiso 1 1 calc R U . H 1
C3_16 C 0.98221(19) 0.75276(12) 0.42147(16) 0.0353(7) Uani 1 1 d D U . H 1
H3A_16 H 1.025997 0.754330 0.398913 0.042 Uiso 1 1 calc R U . H 1
H3B_16 H 0.996751 0.737060 0.460618 0.042 Uiso 1 1 calc R U . H 1
C4_16 C 0.9220(2) 0.72595(12) 0.38456(17) 0.0402(8) Uani 1 1 d D U . H 1
H4A_16 H 0.939562 0.694711 0.378467 0.048 Uiso 1 1 calc R U . H 1
H4B_16 H 0.910512 0.740156 0.343971 0.048 Uiso 1 1 calc R U . H 1
C5_16 C 0.8525(2) 0.72425(11) 0.41659(18) 0.0387(7) Uani 1 1 d D U . H 1
H5A_16 H 0.863247 0.708288 0.456040 0.046 Uiso 1 1 calc R U . H 1
H5B_16 H 0.813921 0.706937 0.391271 0.046 Uiso 1 1 calc R U . H 1
C6_16 C 0.82392(17) 0.77191(10) 0.42782(14) 0.0284(6) Uani 1 1 d D U . H 1
H6A_16 H 0.780092 0.769938 0.450293 0.034 Uiso 1 1 calc R U . H 1
H6B_16 H 0.809115 0.787097 0.388349 0.034 Uiso 1 1 calc R U . H 1
C1_17 C 1.13122(18) 0.79980(10) 0.75268(13) 0.0278(6) Uani 1 1 d D U . I 1
H1_17 H 1.157058 0.809485 0.792964 0.033 Uiso 1 1 calc R U . I 1
C2_17 C 1.18464(19) 0.77011(12) 0.72113(16) 0.0346(7) Uani 1 1 d D U . I 1
H2A_17 H 1.162202 0.762706 0.679370 0.042 Uiso 1 1 calc R U . I 1
H2B_17 H 1.230675 0.787200 0.717828 0.042 Uiso 1 1 calc R U . I 1
C3_17 C 1.2028(3) 0.72627(14) 0.7564(2) 0.0496(10) Uani 1 1 d D U . I 1
H3A_17 H 1.234438 0.706921 0.733521 0.059 Uiso 1 1 calc R U . I 1
H3B_17 H 1.230550 0.733447 0.796412 0.059 Uiso 1 1 calc R U . I 1
C4_17 C 1.1329(3) 0.70069(14) 0.7661(2) 0.0564(12) Uani 1 1 d D U . I 1
H4A_17 H 1.107626 0.691157 0.726064 0.068 Uiso 1 1 calc R U . I 1
H4B_17 H 1.145991 0.673041 0.790319 0.068 Uiso 1 1 calc R U . I 1
C5_17 C 1.0808(4) 0.72951(15) 0.7988(2) 0.0646(15) Uani 1 1 d D U . I 1
H5A_17 H 1.104207 0.736536 0.840389 0.077 Uiso 1 1 calc R U . I 1
H5B_17 H 1.035122 0.712186 0.802598 0.077 Uiso 1 1 calc R U . I 1
C6_17 C 1.0613(2) 0.77374(11) 0.76468(16) 0.0380(7) Uani 1 1 d D U . I 1
H6A_17 H 1.031080 0.792898 0.789050 0.046 Uiso 1 1 calc R U . I 1
H6B_17 H 1.031616 0.766925 0.725378 0.046 Uiso 1 1 calc R U . I 1
C1_18 C 0.76600(15) 0.92753(9) 0.61908(13) 0.0223(5) Uani 1 1 d D U . J 1
H1_18 H 0.773595 0.940259 0.578288 0.027 Uiso 1 1 calc R U . J 1
C2_18 C 0.80532(17) 0.95971(10) 0.66685(13) 0.0267(5) Uani 1 1 d D U . J 1
H2A_18 H 0.798260 0.948963 0.708266 0.032 Uiso 1 1 calc R U . J 1
H2B_18 H 0.858839 0.959963 0.663143 0.032 Uiso 1 1 calc R U . J 1
C3_18 C 0.7742(2) 1.00760(11) 0.65743(16) 0.0369(7) Uani 1 1 d D U . J 1
H3A_18 H 0.798811 1.027902 0.689189 0.044 Uiso 1 1 calc R U . J 1
H3B_18 H 0.784894 1.019104 0.617225 0.044 Uiso 1 1 calc R U . J 1
C4_18 C 0.6915(2) 1.00847(13) 0.6605(2) 0.0468(9) Uani 1 1 d D U . J 1
H4A_18 H 0.672738 1.039616 0.652338 0.056 Uiso 1 1 calc R U . J 1
H4B_18 H 0.681083 0.999745 0.701930 0.056 Uiso 1 1 calc R U . J 1
C5_18 C 0.6518(2) 0.97583(14) 0.6138(2) 0.0492(9) Uani 1 1 d D U . J 1
H5A_18 H 0.658074 0.986409 0.572104 0.059 Uiso 1 1 calc R U . J 1
H5B_18 H 0.598476 0.975734 0.618114 0.059 Uiso 1 1 calc R U . J 1
C6_18 C 0.68233(17) 0.92758(11) 0.62258(18) 0.0350(7) Uani 1 1 d D U . J 1
H6A_18 H 0.657735 0.907493 0.590578 0.042 Uiso 1 1 calc R U . J 1
H6B_18 H 0.671974 0.915796 0.662719 0.042 Uiso 1 1 calc R U . J 1
C1_19 C 0.79972(16) 0.84850(10) 0.69989(12) 0.0239(5) Uani 1 1 d D U . K 1
H1_19 H 0.763067 0.867997 0.718032 0.029 Uiso 1 1 calc R U . K 1
C2_19 C 0.87323(16) 0.85319(11) 0.74073(13) 0.0265(5) Uani 1 1 d D U . K 1
H2A_19 H 0.911297 0.834766 0.723652 0.032 Uiso 1 1 calc R U . K 1
H2B_19 H 0.889320 0.885254 0.741271 0.032 Uiso 1 1 calc R U . K 1
C3_19 C 0.86617(19) 0.83763(12) 0.80597(14) 0.0332(6) Uani 1 1 d D U . K 1
H3A_19 H 0.914860 0.839610 0.830610 0.040 Uiso 1 1 calc R U . K 1
H3B_19 H 0.831738 0.857930 0.824519 0.040 Uiso 1 1 calc R U . K 1
C4_19 C 0.8381(2) 0.78923(13) 0.80668(17) 0.0431(8) Uani 1 1 d D U . K 1
H4A_19 H 0.831673 0.780354 0.849000 0.052 Uiso 1 1 calc R U . K 1
H4B_19 H 0.874652 0.768532 0.791603 0.052 Uiso 1 1 calc R U . K 1
C5_19 C 0.7638(2) 0.78481(13) 0.76615(16) 0.0414(8) Uani 1 1 d D U . K 1
H5A_19 H 0.746931 0.752910 0.766198 0.050 Uiso 1 1 calc R U . K 1
H5B_19 H 0.726337 0.803826 0.783056 0.050 Uiso 1 1 calc R U . K 1
C6_19 C 0.77119(18) 0.79964(11) 0.70058(14) 0.0312(6) Uani 1 1 d D U . K 1
H6A_19 H 0.805775 0.779183 0.682465 0.037 Uiso 1 1 calc R U . K 1
H6B_19 H 0.722630 0.797591 0.675759 0.037 Uiso 1 1 calc R U . K 1
C1_20 C 0.99805(16) 0.73672(9) 0.59868(13) 0.0251(5) Uani 1 1 d D U . L 1
C2_20 C 0.93107(18) 0.74258(10) 0.62235(15) 0.0308(6) Uani 1 1 d D U . L 1
H2_20 H 0.917724 0.771668 0.635972 0.037 Uiso 1 1 calc R U . L 1
C3_20 C 0.8832(2) 0.70562(13) 0.6261(2) 0.0461(9) Uani 1 1 d D U . L 1
H3_20 H 0.837751 0.710011 0.642393 0.055 Uiso 1 1 calc R U . L 1
C4_20 C 0.9013(3) 0.66301(13) 0.6066(3) 0.0564(11) Uani 1 1 d D U . L 1
H4_20 H 0.868418 0.638278 0.608898 0.068 Uiso 1 1 calc R U . L 1
C5_20 C 0.9676(3) 0.65690(13) 0.5838(2) 0.0510(10) Uani 1 1 d D U . L 1
H5_20 H 0.980613 0.627613 0.570688 0.061 Uiso 1 1 calc R U . L 1
C6_20 C 1.0159(2) 0.69298(11) 0.57960(17) 0.0368(7) Uani 1 1 d D U . L 1
H6_20 H 1.061463 0.688007 0.563696 0.044 Uiso 1 1 calc R U . L 1
O1_21 O 0.5219(15) 0.6619(10) 0.6772(13) 0.036(5) Uani 0.104(3) 1 d D U P A 2
C1_21 C 0.5737(12) 0.6440(7) 0.7191(10) 0.037(3) Uani 0.104(3) 1 d D U P A 2
C2_21 C 0.5375(15) 0.6297(8) 0.7768(11) 0.043(4) Uani 0.104(3) 1 d D U P A 2
F1_21 F 0.5858(15) 0.6277(12) 0.8270(10) 0.071(7) Uani 0.104(3) 1 d D U P A 2
F2_21 F 0.4905(19) 0.6626(11) 0.7880(18) 0.068(7) Uani 0.104(3) 1 d D U P A 2
F3_21 F 0.5019(13) 0.5903(7) 0.7662(12) 0.055(5) Uani 0.104(3) 1 d D U P A 2
C3_21 C 0.6057(13) 0.6011(7) 0.6906(10) 0.046(4) Uani 0.104(3) 1 d D U P A 2
F4_21 F 0.6429(16) 0.5768(10) 0.7339(13) 0.075(6) Uani 0.104(3) 1 d D U P A 2
F5_21 F 0.5519(15) 0.5754(10) 0.6641(15) 0.067(6) Uani 0.104(3) 1 d D U P A 2
F6_21 F 0.6499(19) 0.6144(12) 0.6501(15) 0.070(7) Uani 0.104(3) 1 d D U P A 2
C4_21 C 0.6336(12) 0.6804(7) 0.7382(9) 0.042(4) Uani 0.104(3) 1 d D U P A 2
F7_21 F 0.6534(11) 0.7015(8) 0.6885(8) 0.050(5) Uani 0.104(3) 1 d D U P A 2
F8_21 F 0.6941(12) 0.6615(9) 0.7668(12) 0.058(6) Uani 0.104(3) 1 d D U P A 2
F9_21 F 0.6061(16) 0.7114(8) 0.7737(10) 0.064(6) Uani 0.104(3) 1 d D U P A 2
H1 H 0.926(3) 0.9300(19) 0.583(3) 0.063(15) Uiso 1 1 d . . . . .
O1_22 O 0.4999(15) 0.7524(8) 0.6366(13) 0.038(3) Uani 0.106(3) 1 d D U P A 2
C1_22 C 0.4715(11) 0.7914(7) 0.6564(9) 0.039(2) Uani 0.106(3) 1 d D U P A 2
C2_22 C 0.5318(11) 0.8295(7) 0.6643(10) 0.047(3) Uani 0.106(3) 1 d D U P A 2
F1_22 F 0.5936(12) 0.8113(10) 0.6908(13) 0.052(4) Uani 0.106(3) 1 d D U P A 2
F2_22 F 0.5459(14) 0.8429(7) 0.6112(10) 0.048(3) Uani 0.106(3) 1 d D U P A 2
F3_22 F 0.5119(13) 0.8651(7) 0.6950(12) 0.054(4) Uani 0.106(3) 1 d D U P A 2
C3_22 C 0.4084(11) 0.8098(8) 0.6093(10) 0.042(3) Uani 0.106(3) 1 d D U P A 2
F4_22 F 0.3470(9) 0.7862(7) 0.6088(12) 0.044(4) Uani 0.106(3) 1 d D U P A 2
F5_22 F 0.4387(15) 0.8117(12) 0.5573(12) 0.058(4) Uani 0.106(3) 1 d D U P A 2
F6_22 F 0.3942(19) 0.8533(9) 0.6208(18) 0.046(4) Uani 0.106(3) 1 d D U P A 2
C4_22 C 0.4407(12) 0.7859(7) 0.7185(9) 0.044(2) Uani 0.106(3) 1 d D U P A 2
F7_22 F 0.4047(13) 0.7468(8) 0.7203(11) 0.053(4) Uani 0.106(3) 1 d D U P A 2
F8_22 F 0.3986(13) 0.8210(8) 0.7263(12) 0.057(4) Uani 0.106(3) 1 d D U P A 2
F9_22 F 0.4961(12) 0.7854(9) 0.7631(9) 0.052(4) Uani 0.106(3) 1 d D U P A 2
O1_23 O 0.4028(13) 0.6848(9) 0.5899(12) 0.042(5) Uani 0.099(3) 1 d D U P A 2
C1_23 C 0.3455(11) 0.6556(7) 0.5828(9) 0.040(3) Uani 0.099(3) 1 d D U P A 2
C2_23 C 0.2756(11) 0.6839(7) 0.5600(11) 0.047(4) Uani 0.099(3) 1 d D U P A 2
F1_23 F 0.2541(13) 0.7076(8) 0.6056(10) 0.053(5) Uani 0.099(3) 1 d D U P A 2
F2_23 F 0.2202(12) 0.6569(8) 0.5401(14) 0.059(6) Uani 0.099(3) 1 d D U P A 2
F3_23 F 0.2891(14) 0.7133(8) 0.5163(10) 0.054(5) Uani 0.099(3) 1 d D U P A 2
C3_23 C 0.3604(13) 0.6189(8) 0.5353(10) 0.044(4) Uani 0.099(3) 1 d D U P A 2
F4_23 F 0.4306(12) 0.6071(10) 0.5436(14) 0.058(5) Uani 0.099(3) 1 d D U P A 2
F5_23 F 0.3490(16) 0.6369(8) 0.4789(9) 0.057(5) Uani 0.099(3) 1 d D U P A 2
F6_23 F 0.3143(13) 0.5837(7) 0.5367(12) 0.056(5) Uani 0.099(3) 1 d D U P A 2
C4_23 C 0.3358(13) 0.6335(7) 0.6457(10) 0.040(4) Uani 0.099(3) 1 d D U P A 2
F7_23 F 0.3829(11) 0.5997(7) 0.6566(12) 0.051(5) Uani 0.099(3) 1 d D U P A 2
F8_23 F 0.2680(12) 0.6168(8) 0.6443(13) 0.052(5) Uani 0.099(3) 1 d D U P A 2
F9_23 F 0.3430(17) 0.6638(8) 0.6891(11) 0.061(6) Uani 0.099(3) 1 d D U P A 2

loop_
_atom_site_aniso_label
_atom_site_aniso_U_11
_atom_site_aniso_U_22
_atom_site_aniso_U_33
_atom_site_aniso_U_23
_atom_site_aniso_U_13
_atom_site_aniso_U_12
Ga1 0.01441(11) 0.01989(12) 0.01504(11) 0.00068(9) 0.00092(9) -0.00162(9)
Ga2 0.01638(12) 0.01857(12) 0.01617(12) 0.00225(9) 0.00062(9) -0.00091(9)
P1 0.0164(3) 0.0209(3) 0.0146(3) 0.0006(2) 0.0002(2) 0.0002(2)
P2 0.0157(3) 0.0207(3) 0.0174(3) -0.0002(2) 0.0027(2) -0.0034(2)
P3 0.0167(3) 0.0205(3) 0.0189(3) 0.0040(2) 0.0021(2) 0.0001(2)
P4 0.0197(3) 0.0236(3) 0.0161(3) 0.0036(2) -0.0014(2) -0.0022(2)
Al1 0.0148(3) 0.0207(3) 0.0174(3) 0.0021(3) 0.0010(3) 0.0001(3)
Al2 0.0190(4) 0.0221(4) 0.0194(4) 0.0000(3) 0.0016(3) -0.0042(3)
N1 0.0254(11) 0.0202(10) 0.0280(12) 0.0003(9) 0.0051(9) -0.0002(9)
C4 0.0187(12) 0.0306(14) 0.0238(13) 0.0036(10) -0.0013(10) -0.0039(10)
C1 0.0173(11) 0.0246(12) 0.0202(11) -0.0013(9) -0.0007(9) -0.0007(9)
C3 0.0172(11) 0.0280(13) 0.0248(13) 0.0042(10) -0.0003(9) 0.0019(10)
C2 0.0187(11) 0.0241(12) 0.0207(12) -0.0016(9) 0.0027(9) -0.0041(9)
O1_1 0.0257(13) 0.0237(12) 0.0209(11) 0.0008(9) -0.0020(10) -0.0008(10)
C1_1 0.0249(14) 0.0307(15) 0.0188(13) 0.0003(11) 0.0031(11) 0.0035(12)
C2_1 0.0385(17) 0.0265(15) 0.0236(15) 0.0033(12) 0.0049(13) 0.0030(13)
F1_1 0.0375(11) 0.0337(11) 0.0387(12) 0.0049(9) 0.0069(9) -0.0060(9)
F2_1 0.0568(14) 0.0299(11) 0.0352(11) 0.0066(9) 0.0045(10) 0.0114(10)
F3_1 0.0482(13) 0.0275(10) 0.0226(10) -0.0041(8) 0.0046(9) 0.0050(9)
C3_1 0.0277(16) 0.0438(18) 0.0322(17) 0.0024(14) -0.0002(13) 0.0048(14)
F4_1 0.0316(13) 0.0540(15) 0.0524(17) -0.0021(13) -0.0087(11) -0.0062(11)
F5_1 0.0300(12) 0.0551(15) 0.0397(14) 0.0025(12) 0.0107(10) 0.0105(11)
F6_1 0.0387(13) 0.0659(17) 0.0381(13) 0.0110(12) -0.0066(10) 0.0168(12)
C4_1 0.0393(19) 0.046(2) 0.0218(15) 0.0007(14) 0.0021(13) 0.0075(16)
F7_1 0.0557(15) 0.0603(16) 0.0276(11) -0.0167(11) -0.0059(10) 0.0066(12)
F8_1 0.0628(17) 0.0588(16) 0.0255(11) 0.0148(11) 0.0144(11) 0.0165(13)
F9_1 0.0375(14) 0.0500(15) 0.0331(14) 0.0004(11) 0.0138(11) 0.0110(12)
O1_2 0.0215(10) 0.0273(12) 0.0284(12) 0.0006(9) -0.0014(9) -0.0082(9)
C1_2 0.0224(14) 0.0255(14) 0.0322(15) -0.0005(11) -0.0027(11) -0.0056(11)
C2_2 0.0336(18) 0.0298(16) 0.0406(18) -0.0067(13) -0.0062(14) -0.0077(14)
F1_2 0.0408(12) 0.0422(13) 0.0406(13) -0.0095(10) 0.0041(10) 0.0002(10)
F2_2 0.0518(15) 0.0490(15) 0.0608(17) -0.0220(13) -0.0206(13) -0.0057(12)
F3_2 0.0436(13) 0.0274(10) 0.0683(16) 0.0043(10) 0.0016(12) -0.0057(9)
C3_2 0.0243(15) 0.0394(18) 0.049(2) 0.0042(15) 0.0008(14) -0.0074(13)
F4_2 0.0320(12) 0.0493(15) 0.0713(19) 0.0036(13) 0.0102(12) 0.0044(11)
F5_2 0.0316(13) 0.0540(16) 0.0479(13) 0.0117(11) 0.0086(10) -0.0085(11)
F6_2 0.0273(11) 0.0594(16) 0.0742(19) 0.0063(14) -0.0075(11) -0.0200(11)
C4_2 0.0351(17) 0.0365(17) 0.0319(16) 0.0018(13) -0.0096(13) -0.0063(14)
F7_2 0.0551(16) 0.0313(11) 0.0455(13) 0.0060(9) -0.0120(11) -0.0036(10)
F8_2 0.0454(14) 0.0471(14) 0.0525(15) 0.0039(11) -0.0252(12) -0.0061(11)
F9_2 0.0527(15) 0.0622(16) 0.0304(12) 0.0071(11) -0.0017(10) -0.0050(13)
O1_3 0.0262(12) 0.0197(10) 0.0288(13) -0.0030(9) 0.0042(9) 0.0037(9)
C1_3 0.0253(13) 0.0266(14) 0.0360(14) -0.0076(11) 0.0061(10) 0.0028(11)
C2_3 0.0429(18) 0.0234(14) 0.0616(19) -0.0008(13) 0.0117(14) 0.0048(12)
F1_3 0.0543(17) 0.0301(12) 0.090(2) 0.0011(13) 0.0267(15) -0.0003(12)
F2_3 0.063(3) 0.0314(13) 0.091(3) 0.0001(16) 0.027(2) 0.0199(14)
F3_3 0.0528(17) 0.0408(14) 0.0552(14) 0.0154(11) 0.0009(13) 0.0111(14)
C3_3 0.0247(13) 0.0377(15) 0.0390(16) -0.0031(12) 0.0061(11) 0.0059(12)
F4_3 0.0322(11) 0.0427(12) 0.0437(13) 0.0053(10) 0.0136(10) 0.0034(9)
F5_3 0.0255(10) 0.0487(14) 0.0488(13) -0.0042(11) -0.0005(9) 0.0095(10)
F6_3 0.0362(12) 0.0581(16) 0.0485(13) -0.0140(12) 0.0146(10) 0.0103(12)
C4_3 0.0312(15) 0.0478(18) 0.0434(16) -0.0215(12) 0.0056(12) 0.0008(14)
F7_3 0.0409(13) 0.0661(16) 0.0355(12) -0.0138(10) -0.0028(10) 0.0118(12)
F8_3 0.0557(17) 0.0543(15) 0.072(2) -0.0406(14) 0.0060(14) -0.0023(13)
F9_3 0.0262(11) 0.0665(19) 0.0631(17) -0.0287(16) 0.0045(10) -0.0077(11)
O1_4 0.0292(10) 0.0224(9) 0.0297(10) 0.0004(8) 0.0090(8) -0.0052(8)
C1_4 0.0355(15) 0.0221(12) 0.0250(13) -0.0012(10) 0.0095(11) -0.0029(11)
C2_4 0.0349(16) 0.0361(16) 0.0368(16) 0.0030(13) 0.0083(13) -0.0035(13)
F1_4 0.0395(11) 0.0556(13) 0.0356(10) -0.0042(9) 0.0004(8) -0.0087(10)
F2_4 0.0347(11) 0.0507(13) 0.0540(13) 0.0043(10) 0.0111(9) -0.0094(9)
F3_4 0.0418(12) 0.0431(12) 0.0567(14) 0.0058(10) 0.0122(10) 0.0098(9)
C3_4 0.0495(19) 0.0312(15) 0.0293(15) -0.0032(12) 0.0121(14) -0.0045(14)
F4_4 0.0603(15) 0.0542(14) 0.0311(10) -0.0030(9) 0.0008(10) -0.0114(11)
F5_4 0.0796(17) 0.0256(9) 0.0455(12) -0.0097(9) 0.0257(12) -0.0094(10)
F6_4 0.0566(13) 0.0406(11) 0.0394(11) -0.0070(9) 0.0256(10) -0.0056(10)
C4_4 0.0390(16) 0.0234(13) 0.0371(16) 0.0024(11) 0.0094(13) -0.0044(12)
F7_4 0.0399(11) 0.0355(10) 0.0498(12) 0.0090(9) 0.0034(9) 0.0022(8)
F8_4 0.0578(14) 0.0284(9) 0.0495(12) 0.0042(9) 0.0240(10) -0.0071(9)
F9_4 0.0448(11) 0.0264(9) 0.0474(12) -0.0097(8) 0.0148(9) -0.0092(8)
O1_5 0.0225(10) 0.0342(12) 0.0718(18) -0.0223(12) 0.0212(11) -0.0058(9)
C1_5 0.0235(12) 0.0229(12) 0.0299(13) -0.0011(10) 0.0071(10) 0.0016(10)
C2_5 0.0413(19) 0.057(2) 0.0382(18) 0.0144(16) -0.0046(15) -0.0090(16)
F1_5 0.0702(18) 0.0635(17) 0.080(2) 0.0463(15) -0.0190(15) -0.0113(14)
F2_5 0.0745(18) 0.095(2) 0.0331(12) -0.0091(13) 0.0227(12) -0.0290(16)
F3_5 0.0647(17) 0.084(2) 0.0543(16) 0.0197(15) -0.0273(13) -0.0238(15)
C3_5 0.0312(15) 0.0258(14) 0.0448(18) -0.0042(12) 0.0055(13) 0.0039(11)
F4_5 0.0788(18) 0.0329(11) 0.0537(14) 0.0147(10) -0.0028(13) -0.0069(11)
F5_5 0.0380(11) 0.0338(10) 0.0629(14) -0.0189(10) 0.0057(10) 0.0001(8)
F6_5 0.0295(10) 0.0394(11) 0.0843(18) -0.0215(11) 0.0030(10) 0.0110(8)
C4_5 0.0198(12) 0.0269(13) 0.0389(15) -0.0010(11) 0.0096(11) 0.0014(10)
F7_5 0.0315(9) 0.0400(10) 0.0357(10) -0.0037(8) 0.0018(8) -0.0010(8)
F8_5 0.0262(9) 0.0401(10) 0.0475(11) -0.0008(9) 0.0166(8) -0.0055(8)
F9_5 0.0272(9) 0.0231(9) 0.0700(14) -0.0073(9) 0.0131(9) -0.0011(7)
O1_6 0.015(2) 0.023(2) 0.027(3) -0.001(2) 0.001(2) -0.0023(15)
C1_6 0.016(2) 0.022(2) 0.027(2) -0.0007(19) 0.0006(19) -0.0012(18)
C2_6 0.032(2) 0.045(3) 0.035(2) 0.001(2) -0.0101(18) -0.0099(19)
F1_6 0.049(2) 0.056(3) 0.0249(19) 0.0066(18) -0.0042(16) -0.008(2)
F2_6 0.053(3) 0.066(3) 0.055(2) -0.017(2) -0.020(2) -0.019(2)
F3_6 0.029(3) 0.052(4) 0.062(3) 0.015(3) -0.013(2) 0.003(2)
C3_6 0.025(2) 0.028(2) 0.049(3) 0.0042(19) 0.0124(19) -0.0024(17)
F4_6 0.043(3) 0.048(3) 0.052(2) 0.0226(19) 0.021(2) 0.007(3)
F5_6 0.028(3) 0.0345(19) 0.058(3) 0.004(2) 0.018(3) 0.0054(16)
F6_6 0.030(3) 0.043(3) 0.086(5) 0.001(3) 0.016(3) -0.019(2)
C4_6 0.036(2) 0.022(2) 0.041(2) -0.0029(18) 0.0116(19) 0.0011(17)
F7_6 0.038(2) 0.034(4) 0.049(4) 0.010(3) 0.009(2) 0.016(2)
F8_6 0.054(3) 0.0233(17) 0.090(4) -0.011(2) 0.023(3) -0.0094(16)
F9_6 0.046(3) 0.040(4) 0.046(4) -0.016(3) 0.018(3) -0.004(2)
O1_7 0.024(2) 0.035(3) 0.0199(17) 0.0009(15) -0.0014(14) 0.0007(17)
C1_7 0.023(2) 0.037(2) 0.0184(19) 0.0032(18) -0.0026(17) 0.0006(16)
C2_7 0.040(3) 0.058(3) 0.025(3) 0.003(2) -0.005(2) -0.017(2)
F1_7 0.048(3) 0.058(3) 0.034(2) 0.002(2) -0.002(2) -0.028(2)
F2_7 0.044(4) 0.066(5) 0.025(3) -0.002(3) -0.006(3) -0.020(3)
F3_7 0.035(3) 0.073(4) 0.037(3) -0.001(3) -0.003(2) -0.016(3)
C3_7 0.032(2) 0.038(2) 0.026(3) 0.008(2) 0.000(2) 0.0057(18)
F4_7 0.036(2) 0.037(3) 0.047(4) 0.008(2) 0.003(2) -0.0008(17)
F5_7 0.047(2) 0.042(2) 0.038(2) 0.0101(19) 0.0083(19) 0.0165(19)
F6_7 0.043(3) 0.048(3) 0.026(2) 0.011(2) -0.003(2) 0.000(2)
C4_7 0.035(2) 0.040(2) 0.025(3) -0.006(2) -0.002(2) 0.0063(19)
F7_7 0.025(2) 0.049(3) 0.041(3) -0.007(2) -0.0031(19) 0.0107(19)
F8_7 0.047(4) 0.055(4) 0.027(3) -0.003(2) 0.002(2) 0.009(3)
F9_7 0.065(3) 0.038(2) 0.038(3) -0.002(2) 0.005(2) 0.0099(19)
O1_8 0.0262(16) 0.0245(15) 0.040(2) 0.0059(14) 0.0055(15) 0.0044(12)
C1_8 0.021(2) 0.022(3) 0.072(3) 0.009(2) 0.010(2) 0.0051(19)
C2_8 0.025(2) 0.049(2) 0.028(2) 0.0029(18) 0.0067(17) -0.0015(18)
F1_8 0.0300(18) 0.049(4) 0.043(2) 0.000(3) 0.0043(14) -0.004(2)
F2_8 0.054(3) 0.030(2) 0.065(5) -0.011(2) 0.018(3) -0.0049(18)
F3_8 0.034(2) 0.158(6) 0.0306(18) -0.004(2) 0.0087(15) -0.016(3)
C3_8 0.019(2) 0.034(2) 0.062(3) 0.013(2) 0.003(2) 0.0095(17)
F4_8 0.0272(18) 0.076(3) 0.116(4) -0.028(3) 0.006(2) -0.0089(19)
F5_8 0.027(2) 0.095(5) 0.089(4) 0.057(4) 0.017(3) 0.009(3)
F6_8 0.023(3) 0.049(4) 0.052(4) 0.012(3) 0.004(2) 0.021(3)
C4_8 0.029(2) 0.073(4) 0.049(3) -0.025(2) 0.002(2) 0.002(2)
F7_8 0.0442(18) 0.048(2) 0.0371(18) -0.0029(15) 0.0003(14) 0.0053(14)
F8_8 0.128(5) 0.064(3) 0.039(2) 0.010(2) 0.023(3) 0.047(3)
F9_8 0.040(2) 0.094(4) 0.044(2) -0.023(2) 0.0146(19) -0.012(2)
O1_9 0.016(2) 0.013(2) 0.014(3) 0.0003(18) -0.0047(18) 0.0023(17)
C1_9 0.029(4) 0.023(4) 0.050(4) 0.014(3) 0.005(3) 0.008(3)
C2_9 0.042(4) 0.037(4) 0.057(5) 0.010(4) 0.004(3) -0.002(3)
F1_9 0.037(4) 0.057(5) 0.062(5) 0.017(4) 0.011(4) -0.005(3)
F2_9 0.084(7) 0.022(4) 0.048(7) 0.007(4) -0.010(5) -0.001(4)
F3_9 0.039(4) 0.030(5) 0.056(4) 0.007(4) 0.009(3) 0.000(4)
C3_9 0.035(4) 0.041(4) 0.051(5) 0.003(4) 0.004(3) 0.009(3)
F4_9 0.032(4) 0.041(3) 0.035(4) -0.001(3) 0.010(3) 0.004(2)
F5_9 0.075(6) 0.065(5) 0.040(4) -0.007(3) 0.001(3) 0.008(4)
F6_9 0.031(8) 0.041(5) 0.072(8) -0.002(5) -0.003(5) 0.012(4)
C4_9 0.049(4) 0.064(5) 0.061(5) -0.010(4) -0.004(4) 0.003(4)
F7_9 0.037(3) 0.036(4) 0.109(8) 0.020(5) -0.027(4) 0.005(3)
F8_9 0.057(4) 0.057(4) 0.033(3) -0.006(3) 0.000(3) 0.023(4)
F9_9 0.044(3) 0.033(3) 0.016(2) 0.008(2) -0.011(2) -0.001(2)
O1_10 0.014(3) 0.026(3) 0.031(5) 0.000(3) -0.007(4) 0.000(2)
C1_10 0.016(3) 0.029(4) 0.034(4) 0.000(3) 0.000(3) -0.006(3)
C2_10 0.027(3) 0.029(3) 0.038(3) -0.001(3) 0.002(3) -0.002(2)
F1_10 0.034(4) 0.055(4) 0.040(3) 0.010(3) 0.007(3) -0.001(4)
F2_10 0.045(3) 0.027(3) 0.060(4) 0.001(3) -0.008(4) -0.006(2)
F3_10 0.025(3) 0.030(5) 0.039(5) 0.004(3) -0.005(3) 0.001(3)
C3_10 0.033(3) 0.048(4) 0.031(3) -0.005(3) -0.004(3) -0.009(3)
F4_10 0.055(4) 0.066(4) 0.026(3) 0.003(3) -0.003(3) -0.004(3)
F5_10 0.036(4) 0.043(5) 0.048(7) -0.013(5) 0.007(4) -0.007(3)
F6_10 0.044(3) 0.065(4) 0.051(4) -0.024(3) -0.008(3) -0.017(3)
C4_10 0.020(3) 0.035(3) 0.055(4) -0.001(3) 0.000(3) -0.001(2)
F7_10 0.030(5) 0.053(6) 0.072(4) 0.013(4) -0.018(4) -0.003(3)
F8_10 0.022(3) 0.048(4) 0.071(7) -0.001(4) -0.001(4) -0.011(3)
F9_10 0.022(3) 0.044(4) 0.072(5) -0.007(4) 0.009(5) 0.004(3)
O1_11 0.0265(18) 0.027(2) 0.0146(15) 0.0012(13) -0.0024(12) -0.0062(15)
C1_11 0.030(2) 0.041(2) 0.0159(18) 0.0047(19) -0.0023(15) -0.0065(17)
C2_11 0.036(2) 0.066(3) 0.026(3) -0.004(3) 0.0049(19) -0.002(2)
F1_11 0.030(2) 0.093(5) 0.039(3) -0.002(3) 0.0021(18) 0.001(3)
F2_11 0.043(3) 0.100(5) 0.022(3) -0.004(2) 0.006(2) -0.017(3)
F3_11 0.067(3) 0.066(2) 0.048(3) -0.015(2) 0.005(3) 0.005(2)
C3_11 0.029(2) 0.062(3) 0.031(3) 0.008(2) -0.003(2) -0.010(2)
F4_11 0.038(2) 0.085(5) 0.040(3) 0.014(3) 0.001(2) 0.004(3)
F5_11 0.046(2) 0.048(3) 0.051(3) 0.008(2) 0.014(2) -0.013(2)
F6_11 0.045(4) 0.059(4) 0.040(3) -0.001(3) -0.004(3) -0.021(3)
C4_11 0.068(3) 0.040(2) 0.030(3) 0.009(2) -0.014(2) -0.006(2)
F7_11 0.117(4) 0.048(3) 0.043(3) 0.010(2) -0.005(3) 0.025(3)
F8_11 0.080(4) 0.059(4) 0.032(3) 0.016(3) -0.019(3) -0.004(3)
F9_11 0.096(3) 0.068(4) 0.046(4) 0.018(3) -0.020(3) -0.045(3)
C1_12 0.0193(11) 0.0246(12) 0.0177(11) 0.0040(9) 0.0008(9) 0.0010(9)
C2_12 0.0315(14) 0.0228(12) 0.0242(13) 0.0012(10) -0.0006(11) 0.0001(10)
C3_12 0.0352(16) 0.0253(14) 0.0354(15) 0.0084(12) 0.0007(12) -0.0022(12)
C4_12 0.0405(17) 0.0313(15) 0.0280(14) 0.0103(12) 0.0009(12) 0.0063(13)
C5_12 0.054(2) 0.0360(16) 0.0212(13) 0.0076(12) 0.0046(13) 0.0093(15)
C6_12 0.0349(15) 0.0292(13) 0.0181(12) 0.0017(10) -0.0022(11) 0.0033(11)
C1_13 0.0175(11) 0.0215(11) 0.0221(11) 0.0035(9) 0.0027(9) 0.0018(9)
C2_13 0.0222(12) 0.0235(12) 0.0235(12) 0.0041(10) 0.0016(10) 0.0021(10)
C3_13 0.0251(13) 0.0273(13) 0.0280(13) 0.0071(11) 0.0020(10) 0.0066(10)
C4_13 0.0311(14) 0.0251(13) 0.0258(13) 0.0044(10) 0.0068(11) 0.0032(11)
C5_13 0.0270(13) 0.0237(13) 0.0290(14) -0.0004(10) 0.0060(11) -0.0007(10)
C6_13 0.0199(12) 0.0224(12) 0.0279(13) 0.0025(10) 0.0039(10) -0.0007(9)
C1_14 0.0218(12) 0.0233(12) 0.0227(12) 0.0040(9) 0.0048(10) 0.0026(9)
C2_14 0.0346(15) 0.0239(13) 0.0312(15) 0.0022(11) 0.0078(12) 0.0011(11)
C3_14 0.0358(16) 0.0305(15) 0.0311(15) -0.0022(12) 0.0072(12) 0.0036(12)
C4_14 0.0386(17) 0.0403(18) 0.0387(17) -0.0045(14) 0.0169(14) 0.0061(14)
C5_14 0.0415(18) 0.0376(17) 0.0418(18) -0.0006(14) 0.0236(15) -0.0005(14)
C6_14 0.0289(14) 0.0285(14) 0.0359(15) -0.0018(11) 0.0138(12) -0.0030(11)
C1_15 0.0217(12) 0.0259(12) 0.0192(11) -0.0005(9) -0.0009(9) -0.0043(10)
C2_15 0.0288(13) 0.0257(13) 0.0210(12) 0.0003(10) -0.0041(10) -0.0006(10)
C3_15 0.0289(14) 0.0282(14) 0.0299(14) -0.0032(11) -0.0016(11) -0.0009(11)
C4_15 0.0351(15) 0.0304(14) 0.0257(14) -0.0051(11) -0.0004(11) -0.0025(12)
C5_15 0.0340(15) 0.0354(15) 0.0226(13) -0.0005(11) 0.0001(11) -0.0032(12)
C6_15 0.0273(13) 0.0314(14) 0.0189(12) 0.0006(10) -0.0028(10) -0.0039(11)
C1_16 0.0254(12) 0.0200(11) 0.0189(11) 0.0003(9) 0.0024(9) 0.0012(9)
C2_16 0.0240(13) 0.0305(14) 0.0244(13) -0.0024(10) 0.0031(10) 0.0035(10)
C3_16 0.0368(16) 0.0354(16) 0.0347(16) -0.0036(13) 0.0079(13) 0.0100(13)
C4_16 0.049(2) 0.0343(17) 0.0386(18) -0.0131(14) 0.0088(15) 0.0066(14)
C5_16 0.0462(19) 0.0265(15) 0.0434(18) -0.0073(13) 0.0060(15) -0.0041(13)
C6_16 0.0305(14) 0.0237(13) 0.0308(14) -0.0039(11) 0.0027(11) -0.0021(11)
C1_17 0.0372(15) 0.0260(13) 0.0187(12) 0.0059(10) -0.0032(11) 0.0003(11)
C2_17 0.0329(16) 0.0371(16) 0.0334(15) 0.0126(13) 0.0020(12) 0.0102(13)
C3_17 0.065(3) 0.0387(19) 0.042(2) 0.0141(16) -0.0034(18) 0.0182(18)
C4_17 0.091(3) 0.0302(17) 0.052(2) 0.0144(17) 0.025(2) 0.0117(19)
C5_17 0.108(4) 0.039(2) 0.055(3) 0.0226(19) 0.043(3) 0.016(2)
C6_17 0.053(2) 0.0287(15) 0.0356(17) 0.0084(12) 0.0207(15) 0.0002(14)
C1_18 0.0221(12) 0.0212(12) 0.0238(12) -0.0012(9) 0.0034(10) -0.0001(9)
C2_18 0.0305(14) 0.0238(13) 0.0268(13) -0.0052(10) 0.0075(11) -0.0030(10)
C3_18 0.054(2) 0.0239(14) 0.0351(16) -0.0024(12) 0.0129(15) -0.0014(13)
C4_18 0.057(2) 0.0324(17) 0.053(2) -0.0012(15) 0.0125(18) 0.0177(16)
C5_18 0.0377(19) 0.0406(19) 0.068(3) 0.0002(18) 0.0007(18) 0.0165(15)
C6_18 0.0233(14) 0.0325(15) 0.0497(19) -0.0015(13) 0.0066(13) 0.0046(12)
C1_19 0.0233(13) 0.0290(13) 0.0198(12) 0.0028(10) 0.0040(10) -0.0053(10)
C2_19 0.0242(13) 0.0349(15) 0.0203(12) 0.0022(11) 0.0021(10) -0.0081(11)
C3_19 0.0341(16) 0.0416(17) 0.0233(14) 0.0053(12) 0.0008(12) -0.0043(13)
C4_19 0.051(2) 0.0428(19) 0.0340(17) 0.0154(14) -0.0004(15) -0.0085(16)
C5_19 0.051(2) 0.0416(18) 0.0315(16) 0.0096(13) 0.0022(14) -0.0219(16)
C6_19 0.0342(15) 0.0311(14) 0.0284(14) 0.0021(11) 0.0039(12) -0.0133(12)
C1_20 0.0296(14) 0.0219(12) 0.0227(12) 0.0018(10) -0.0014(10) -0.0016(10)
C2_20 0.0327(15) 0.0231(13) 0.0370(16) 0.0009(11) 0.0061(12) -0.0037(11)
C3_20 0.0416(19) 0.0328(17) 0.066(3) 0.0006(16) 0.0136(18) -0.0117(15)
C4_20 0.058(3) 0.0273(17) 0.085(3) 0.0002(18) 0.014(2) -0.0173(16)
C5_20 0.064(3) 0.0242(15) 0.066(3) -0.0061(16) 0.013(2) -0.0046(16)
C6_20 0.0461(19) 0.0251(14) 0.0406(17) -0.0013(12) 0.0110(15) 0.0005(13)
O1_21 0.037(10) 0.040(11) 0.031(9) 0.003(8) 0.000(8) -0.015(8)
C1_21 0.042(7) 0.039(6) 0.029(7) -0.003(5) -0.001(5) -0.011(5)
C2_21 0.047(9) 0.048(9) 0.035(7) 0.005(7) 0.006(6) -0.006(7)
F1_21 0.065(12) 0.106(17) 0.040(8) 0.027(10) -0.003(8) -0.025(11)
F2_21 0.076(15) 0.063(11) 0.068(17) -0.010(11) 0.022(12) 0.007(12)
F3_21 0.051(11) 0.046(8) 0.070(13) 0.013(8) 0.010(9) -0.008(7)
C3_21 0.049(9) 0.042(7) 0.047(9) -0.004(6) 0.009(6) -0.004(6)
F4_21 0.065(12) 0.079(14) 0.083(13) 0.028(11) 0.017(9) 0.021(10)
F5_21 0.074(12) 0.066(13) 0.064(14) -0.035(11) 0.017(10) -0.015(10)
F6_21 0.071(15) 0.079(16) 0.067(15) 0.008(13) 0.033(12) 0.009(12)
C4_21 0.046(8) 0.046(8) 0.031(8) -0.001(6) -0.005(6) -0.016(6)
F7_21 0.034(10) 0.074(13) 0.038(8) 0.011(8) -0.008(6) -0.023(8)
F8_21 0.050(9) 0.074(13) 0.046(12) 0.018(10) -0.015(8) -0.022(8)
F9_21 0.098(16) 0.052(10) 0.039(10) -0.018(8) 0.002(10) -0.018(9)
O1_22 0.034(6) 0.041(4) 0.039(6) -0.013(5) 0.004(5) 0.003(4)
C1_22 0.030(4) 0.040(4) 0.048(4) -0.012(3) 0.009(3) 0.001(3)
C2_22 0.033(4) 0.044(4) 0.063(5) -0.013(4) 0.006(4) -0.004(4)
F1_22 0.033(5) 0.062(9) 0.062(8) -0.018(8) 0.002(6) -0.001(5)
F2_22 0.039(8) 0.037(8) 0.067(6) -0.012(5) 0.009(6) -0.007(7)
F3_22 0.053(9) 0.044(6) 0.066(8) -0.015(7) 0.008(8) -0.003(6)
C3_22 0.030(4) 0.041(5) 0.055(5) -0.003(5) 0.009(4) -0.002(4)
F4_22 0.026(5) 0.035(6) 0.071(10) 0.004(7) 0.005(5) 0.003(5)
F5_22 0.046(9) 0.067(9) 0.064(5) 0.017(7) 0.022(6) 0.022(9)
F6_22 0.017(7) 0.042(5) 0.077(10) -0.007(6) 0.002(8) -0.002(4)
C4_22 0.040(5) 0.049(5) 0.046(4) -0.016(4) 0.013(4) -0.002(4)
F7_22 0.057(8) 0.056(6) 0.046(9) -0.009(6) 0.009(6) -0.012(6)
F8_22 0.047(8) 0.055(6) 0.071(9) -0.017(7) 0.025(7) 0.002(6)
F9_22 0.047(6) 0.065(9) 0.046(5) -0.010(7) 0.010(5) -0.010(6)
O1_23 0.036(8) 0.048(10) 0.041(10) 0.010(8) -0.004(8) -0.012(8)
C1_23 0.031(6) 0.041(7) 0.046(6) 0.005(5) 0.000(6) -0.003(5)
C2_23 0.036(7) 0.044(8) 0.059(9) 0.000(6) -0.009(7) 0.002(6)
F1_23 0.051(12) 0.040(11) 0.065(10) 0.003(8) -0.002(9) 0.003(8)
F2_23 0.036(8) 0.052(10) 0.085(14) -0.010(9) -0.009(9) 0.000(8)
F3_23 0.048(12) 0.054(11) 0.056(10) 0.005(8) -0.015(8) 0.000(8)
C3_23 0.041(7) 0.042(7) 0.048(7) 0.001(6) -0.003(7) 0.006(6)
F4_23 0.046(8) 0.069(13) 0.059(13) 0.005(11) 0.007(8) 0.015(8)
F5_23 0.071(12) 0.050(11) 0.045(7) -0.005(7) -0.015(8) 0.005(9)
F6_23 0.052(9) 0.045(8) 0.065(13) 0.001(8) -0.018(10) 0.001(8)
C4_23 0.031(9) 0.041(9) 0.044(7) 0.004(6) -0.004(7) -0.018(6)
F7_23 0.035(8) 0.051(10) 0.064(13) 0.017(8) -0.003(9) -0.013(7)
F8_23 0.032(8) 0.044(11) 0.078(14) 0.006(9) 0.000(8) -0.021(7)
F9_23 0.083(16) 0.048(10) 0.051(9) -0.003(8) 0.005(10) -0.034(10)

loop_
_atom_type_symbol
_atom_type_description
_atom_type_scat_dispersion_real
_atom_type_scat_dispersion_imag
_atom_type_scat_source
C C 0.0033 0.0016 'International Tables Vol C Tables 4.2.6.8 and 6.1.1.4'
N N 0.0061 0.0033 'International Tables Vol C Tables 4.2.6.8 and 6.1.1.4'
O O 0.0106 0.0060 'International Tables Vol C Tables 4.2.6.8 and 6.1.1.4'
F F 0.0171 0.0103 'International Tables Vol C Tables 4.2.6.8 and 6.1.1.4'
Al Al 0.0645 0.0514 'International Tables Vol C Tables 4.2.6.8 and 6.1.1.4'
P P 0.1023 0.0942 'International Tables Vol C Tables 4.2.6.8 and 6.1.1.4'
Ga Ga 0.2307 1.6083 'International Tables Vol C Tables 4.2.6.8 and 6.1.1.4'
H H 0.0000 0.0000 'International Tables Vol C Tables 4.2.6.8 and 6.1.1.4'

loop_
_geom_angle_atom_site_label_1
_geom_angle_atom_site_label_2
_geom_angle_atom_site_label_3
_geom_angle
_geom_angle_site_symmetry_1
_geom_angle_site_symmetry_3
_geom_angle_publ_flag
P2 Ga1 P1 86.07(3) . . ?
P2 Ga1 Ga2 126.55(2) . . ?
P1 Ga1 Ga2 112.48(2) . . ?
P2 Ga1 H1 96(2) . . ?
P1 Ga1 H1 107(2) . . ?
Ga2 Ga1 H1 122(2) . . ?
N1 Ga2 P3 105.23(8) . . ?
N1 Ga2 Ga1 126.03(8) . . ?
P3 Ga2 Ga1 109.33(2) . . ?
N1 Ga2 P4 107.41(8) . . ?
P3 Ga2 P4 84.27(3) . . ?
Ga1 Ga2 P4 116.03(2) . . ?
C1_16 P1 C1 107.36(12) . . ?
C1_16 P1 C1_12 110.99(12) . . ?
C1 P1 C1_12 107.91(12) . . ?
C1_16 P1 Ga1 110.55(9) . . ?
C1 P1 Ga1 103.98(9) . . ?
C1_12 P1 Ga1 115.48(9) . . ?
C2 P2 C1_18 106.02(13) . . ?
C2 P2 C1_19 109.66(13) . . ?
C1_18 P2 C1_19 107.08(13) . . ?
C2 P2 Ga1 102.81(9) . . ?
C1_18 P2 Ga1 105.91(9) . . ?
C1_19 P2 Ga1 124.10(10) . . ?
C3 P3 C1_14 108.44(13) . . ?
C3 P3 C1_13 105.92(13) . . ?
C1_14 P3 C1_13 110.65(12) . . ?
C3 P3 Ga2 103.92(9) . . ?
C1_14 P3 Ga2 121.08(10) . . ?
C1_13 P3 Ga2 105.73(9) . . ?
C1_17 P4 C4 106.90(14) . . ?
C1_17 P4 C1_15 107.15(13) . . ?
C4 P4 C1_15 105.96(13) . . ?
C1_17 P4 Ga2 113.05(10) . . ?
C4 P4 Ga2 105.37(9) . . ?
C1_15 P4 Ga2 117.68(9) . . ?
O1_5 Al1 O1_6 109.9(3) . . ?
O1_9 Al1 O1_11 76.2(2) . . ?
O1_5 Al1 O1_7 96.4(2) . . ?
O1_6 Al1 O1_7 100.5(2) . . ?
O1_9 Al1 O1_10 108.9(4) . . ?
O1_11 Al1 O1_10 122.9(4) . . ?
O1_5 Al1 O1_8 102.28(17) . . ?
O1_6 Al1 O1_8 110.8(2) . . ?
O1_7 Al1 O1_8 134.7(2) . . ?
O1_3 Al2 O1_1 108.33(14) . . ?
O1_3 Al2 O1_4 106.84(12) . . ?
O1_1 Al2 O1_4 113.52(14) . . ?
O1_3 Al2 O1_2 112.57(14) . . ?
O1_1 Al2 O1_2 108.58(14) . . ?
O1_4 Al2 O1_2 107.08(12) . . ?
O1_21 Al2 O1_23 109.3(13) . . ?
O1_21 Al2 O1_22 103.5(14) . . ?
O1_23 Al2 O1_22 97.6(13) . . ?
C1_20 N1 Ga2 130.6(2) . . ?
C1_20 N1 H2 113(3) . . ?
Ga2 N1 H2 117(3) . . ?
C3 C4 P4 114.0(2) . . ?
C3 C4 H4A 108.8 . . ?
P4 C4 H4A 108.8 . . ?
C3 C4 H4B 108.8 . . ?
P4 C4 H4B 108.8 . . ?
H4A C4 H4B 107.6 . . ?
C2 C1 P1 111.38(18) . . ?
C2 C1 H1A 109.4 . . ?
P1 C1 H1A 109.4 . . ?
C2 C1 H1B 109.4 . . ?
P1 C1 H1B 109.4 . . ?
H1A C1 H1B 108.0 . . ?
C4 C3 P3 111.28(19) . . ?
C4 C3 H3A 109.4 . . ?
P3 C3 H3A 109.4 . . ?
C4 C3 H3B 109.4 . . ?
P3 C3 H3B 109.4 . . ?
H3A C3 H3B 108.0 . . ?
C1 C2 P2 110.32(18) . . ?
C1 C2 H2A 109.6 . . ?
P2 C2 H2A 109.6 . . ?
C1 C2 H2B 109.6 . . ?
P2 C2 H2B 109.6 . . ?
H2A C2 H2B 108.1 . . ?
C1_1 O1_1 Al2 147.5(3) . . ?
O1_1 C1_1 C3_1 108.8(3) . . ?
O1_1 C1_1 C4_1 108.7(3) . . ?
C3_1 C1_1 C4_1 109.7(3) . . ?
O1_1 C1_1 C2_1 112.1(3) . . ?
C3_1 C1_1 C2_1 108.7(3) . . ?
C4_1 C1_1 C2_1 108.9(3) . . ?
F3_1 C2_1 F2_1 107.8(3) . . ?
F3_1 C2_1 F1_1 107.5(3) . . ?
F2_1 C2_1 F1_1 107.7(3) . . ?
F3_1 C2_1 C1_1 110.0(3) . . ?
F2_1 C2_1 C1_1 112.7(3) . . ?
F1_1 C2_1 C1_1 111.0(3) . . ?
F4_1 C3_1 F5_1 108.6(3) . . ?
F4_1 C3_1 F6_1 107.9(3) . . ?
F5_1 C3_1 F6_1 107.0(3) . . ?
F4_1 C3_1 C1_1 110.9(3) . . ?
F5_1 C3_1 C1_1 110.4(3) . . ?
F6_1 C3_1 C1_1 112.0(3) . . ?
F7_1 C4_1 F9_1 108.1(4) . . ?
F7_1 C4_1 F8_1 107.8(3) . . ?
F9_1 C4_1 F8_1 107.5(4) . . ?
F7_1 C4_1 C1_1 111.1(3) . . ?
F9_1 C4_1 C1_1 110.5(3) . . ?
F8_1 C4_1 C1_1 111.7(3) . . ?
C1_2 O1_2 Al2 151.3(2) . . ?
O1_2 C1_2 C2_2 109.5(3) . . ?
O1_2 C1_2 C3_2 107.6(3) . . ?
C2_2 C1_2 C3_2 109.4(3) . . ?
O1_2 C1_2 C4_2 112.0(3) . . ?
C2_2 C1_2 C4_2 109.2(3) . . ?
C3_2 C1_2 C4_2 109.1(3) . . ?
F3_2 C2_2 F1_2 107.4(3) . . ?
F3_2 C2_2 F2_2 107.7(3) . . ?
F1_2 C2_2 F2_2 107.6(3) . . ?
F3_2 C2_2 C1_2 111.4(3) . . ?
F1_2 C2_2 C1_2 110.2(3) . . ?
F2_2 C2_2 C1_2 112.4(3) . . ?
F5_2 C3_2 F6_2 106.8(3) . . ?
F5_2 C3_2 F4_2 107.0(4) . . ?
F6_2 C3_2 F4_2 107.5(3) . . ?
F5_2 C3_2 C1_2 111.2(3) . . ?
F6_2 C3_2 C1_2 113.1(4) . . ?
F4_2 C3_2 C1_2 111.0(3) . . ?
F7_2 C4_2 F8_2 108.0(3) . . ?
F7_2 C4_2 F9_2 107.0(3) . . ?
F8_2 C4_2 F9_2 107.9(3) . . ?
F7_2 C4_2 C1_2 110.8(3) . . ?
F8_2 C4_2 C1_2 112.4(3) . . ?
F9_2 C4_2 C1_2 110.5(3) . . ?
C1_3 O1_3 Al2 146.5(3) . . ?
O1_3 C1_3 C4_3 111.3(3) . . ?
O1_3 C1_3 C3_3 111.2(3) . . ?
C4_3 C1_3 C3_3 108.2(3) . . ?
O1_3 C1_3 C2_3 107.9(3) . . ?
C4_3 C1_3 C2_3 110.4(3) . . ?
C3_3 C1_3 C2_3 107.8(3) . . ?
F1_3 C2_3 F3_3 108.1(4) . . ?
F1_3 C2_3 F2_3 107.5(4) . . ?
F3_3 C2_3 F2_3 107.9(4) . . ?
F1_3 C2_3 C1_3 110.6(4) . . ?
F3_3 C2_3 C1_3 110.5(3) . . ?
F2_3 C2_3 C1_3 112.1(4) . . ?
F4_3 C3_3 F6_3 108.3(3) . . ?
F4_3 C3_3 F5_3 106.5(3) . . ?
F6_3 C3_3 F5_3 107.5(3) . . ?
F4_3 C3_3 C1_3 110.7(3) . . ?
F6_3 C3_3 C1_3 113.2(3) . . ?
F5_3 C3_3 C1_3 110.4(3) . . ?
F9_3 C4_3 F8_3 107.7(4) . . ?
F9_3 C4_3 F7_3 107.7(4) . . ?
F8_3 C4_3 F7_3 108.0(4) . . ?
F9_3 C4_3 C1_3 109.8(3) . . ?
F8_3 C4_3 C1_3 112.0(4) . . ?
F7_3 C4_3 C1_3 111.5(3) . . ?
C1_4 O1_4 Al2 146.8(2) . . ?
O1_4 C1_4 C3_4 109.4(2) . . ?
O1_4 C1_4 C4_4 111.6(3) . . ?
C3_4 C1_4 C4_4 109.2(3) . . ?
O1_4 C1_4 C2_4 109.8(3) . . ?
C3_4 C1_4 C2_4 108.3(3) . . ?
C4_4 C1_4 C2_4 108.4(3) . . ?
F3_4 C2_4 F1_4 107.9(3) . . ?
F3_4 C2_4 F2_4 108.2(3) . . ?
F1_4 C2_4 F2_4 107.2(3) . . ?
F3_4 C2_4 C1_4 110.9(3) . . ?
F1_4 C2_4 C1_4 109.9(3) . . ?
F2_4 C2_4 C1_4 112.7(3) . . ?
F5_4 C3_4 F6_4 107.3(3) . . ?
F5_4 C3_4 F4_4 107.9(3) . . ?
F6_4 C3_4 F4_4 107.4(3) . . ?
F5_4 C3_4 C1_4 110.3(3) . . ?
F6_4 C3_4 C1_4 112.9(3) . . ?
F4_4 C3_4 C1_4 110.9(3) . . ?
F9_4 C4_4 F7_4 107.7(3) . . ?
F9_4 C4_4 F8_4 107.1(3) . . ?
F7_4 C4_4 F8_4 108.1(3) . . ?
F9_4 C4_4 C1_4 111.6(3) . . ?
F7_4 C4_4 C1_4 110.0(3) . . ?
F8_4 C4_4 C1_4 112.1(3) . . ?
C1_5 O1_5 Al1 148.7(2) . . ?
O1_5 C1_5 C2_5 109.4(3) . . ?
O1_5 C1_5 C3_5 107.9(2) . . ?
C2_5 C1_5 C3_5 109.2(3) . . ?
O1_5 C1_5 C4_5 111.5(2) . . ?
C2_5 C1_5 C4_5 109.6(3) . . ?
C3_5 C1_5 C4_5 109.3(2) . . ?
F3_5 C2_5 F2_5 107.8(4) . . ?
F3_5 C2_5 F1_5 108.3(3) . . ?
F2_5 C2_5 F1_5 107.3(3) . . ?
F3_5 C2_5 C1_5 111.6(3) . . ?
F2_5 C2_5 C1_5 111.8(3) . . ?
F1_5 C2_5 C1_5 109.8(3) . . ?
F4_5 C3_5 F5_5 107.1(3) . . ?
F4_5 C3_5 F6_5 107.3(3) . . ?
F5_5 C3_5 F6_5 108.2(3) . . ?
F4_5 C3_5 C1_5 111.3(3) . . ?
F5_5 C3_5 C1_5 110.8(3) . . ?
F6_5 C3_5 C1_5 112.0(3) . . ?
F9_5 C4_5 F7_5 106.9(3) . . ?
F9_5 C4_5 F8_5 107.3(2) . . ?
F7_5 C4_5 F8_5 107.1(2) . . ?
F9_5 C4_5 C1_5 110.8(2) . . ?
F7_5 C4_5 C1_5 111.2(2) . . ?
F8_5 C4_5 C1_5 113.1(3) . . ?
C1_6 O1_6 Al1 144.9(6) . . ?
O1_6 C1_6 C2_6 111.2(6) . . ?
O1_6 C1_6 C4_6 110.9(7) . . ?
C2_6 C1_6 C4_6 109.7(6) . . ?
O1_6 C1_6 C3_6 107.2(6) . . ?
C2_6 C1_6 C3_6 108.9(6) . . ?
C4_6 C1_6 C3_6 109.0(6) . . ?
F2_6 C2_6 F1_6 109.0(5) . . ?
F2_6 C2_6 F3_6 107.6(5) . . ?
F1_6 C2_6 F3_6 107.1(6) . . ?
F2_6 C2_6 C1_6 112.1(6) . . ?
F1_6 C2_6 C1_6 109.7(5) . . ?
F3_6 C2_6 C1_6 111.2(6) . . ?
F4_6 C3_6 F5_6 108.0(6) . . ?
F4_6 C3_6 F6_6 106.6(6) . . ?
F5_6 C3_6 F6_6 107.6(6) . . ?
F4_6 C3_6 C1_6 110.9(5) . . ?
F5_6 C3_6 C1_6 111.1(5) . . ?
F6_6 C3_6 C1_6 112.4(6) . . ?
F7_6 C4_6 F9_6 108.5(9) . . ?
F7_6 C4_6 F8_6 107.8(6) . . ?
F9_6 C4_6 F8_6 107.0(10) . . ?
F7_6 C4_6 C1_6 110.4(5) . . ?
F9_6 C4_6 C1_6 111.2(7) . . ?
F8_6 C4_6 C1_6 111.9(5) . . ?
C1_7 O1_7 Al1 145.7(5) . . ?
O1_7 C1_7 C4_7 111.3(6) . . ?
O1_7 C1_7 C3_7 107.0(6) . . ?
C4_7 C1_7 C3_7 109.4(6) . . ?
O1_7 C1_7 C2_7 117.9(7) . . ?
C4_7 C1_7 C2_7 94.3(7) . . ?
C3_7 C1_7 C2_7 116.1(7) . . ?
F1_7 C2_7 F2_7 109.7(9) . . ?
F1_7 C2_7 F3_7 104.0(8) . . ?
F2_7 C2_7 F3_7 104.7(10) . . ?
F1_7 C2_7 C1_7 125.3(8) . . ?
F2_7 C2_7 C1_7 112.2(10) . . ?
F3_7 C2_7 C1_7 97.7(8) . . ?
F6_7 C3_7 F4_7 109.1(7) . . ?
F6_7 C3_7 F5_7 108.0(7) . . ?
F4_7 C3_7 F5_7 107.4(7) . . ?
F6_7 C3_7 C1_7 112.5(7) . . ?
F4_7 C3_7 C1_7 109.5(6) . . ?
F5_7 C3_7 C1_7 110.2(6) . . ?
F7_7 C4_7 F9_7 109.0(7) . . ?
F7_7 C4_7 F8_7 107.1(9) . . ?
F9_7 C4_7 F8_7 106.6(7) . . ?
F7_7 C4_7 C1_7 111.8(6) . . ?
F9_7 C4_7 C1_7 110.4(7) . . ?
F8_7 C4_7 C1_7 111.7(8) . . ?
C1_8 O1_8 Al1 145.5(5) . . ?
O1_8 C1_8 C4_8 94.8(6) . . ?
O1_8 C1_8 C3_8 109.2(6) . . ?
C4_8 C1_8 C3_8 113.4(6) . . ?
O1_8 C1_8 C2_8 120.3(6) . . ?
C4_8 C1_8 C2_8 109.6(6) . . ?
C3_8 C1_8 C2_8 109.0(6) . . ?
F2_8 C2_8 F3_8 105.5(6) . . ?
F2_8 C2_8 F1_8 111.3(6) . . ?
F3_8 C2_8 F1_8 108.7(5) . . ?
F2_8 C2_8 C1_8 112.2(6) . . ?
F3_8 C2_8 C1_8 113.7(5) . . ?
F1_8 C2_8 C1_8 105.6(5) . . ?
F4_8 C3_8 F6_8 108.8(8) . . ?
F4_8 C3_8 F5_8 107.3(6) . . ?
F6_8 C3_8 F5_8 102.2(8) . . ?
F4_8 C3_8 C1_8 111.6(6) . . ?
F6_8 C3_8 C1_8 112.5(8) . . ?
F5_8 C3_8 C1_8 113.8(6) . . ?
F9_8 C4_8 F7_8 102.9(5) . . ?
F9_8 C4_8 C1_8 112.3(6) . . ?
F7_8 C4_8 C1_8 126.8(7) . . ?
F9_8 C4_8 F8_8 113.1(7) . . ?
F7_8 C4_8 F8_8 94.2(5) . . ?
C1_8 C4_8 F8_8 106.3(5) . . ?
C1_9 O1_9 Al1 139.2(7) . . ?
O1_9 C1_9 C2_9 104.6(9) . . ?
O1_9 C1_9 C3_9 97.2(9) . . ?
C2_9 C1_9 C3_9 109.5(11) . . ?
O1_9 C1_9 C4_9 135.4(12) . . ?
C2_9 C1_9 C4_9 108.2(10) . . ?
C3_9 C1_9 C4_9 99.4(10) . . ?
F2_9 C2_9 F1_9 109.1(11) . . ?
F2_9 C2_9 F3_9 98.0(10) . . ?
F1_9 C2_9 F3_9 111.8(11) . . ?
F2_9 C2_9 C1_9 111.8(12) . . ?
F1_9 C2_9 C1_9 108.7(10) . . ?
F3_9 C2_9 C1_9 116.8(10) . . ?
F4_9 C3_9 F6_9 113.3(17) . . ?
F4_9 C3_9 F5_9 110.7(10) . . ?
F6_9 C3_9 F5_9 111.7(16) . . ?
F4_9 C3_9 C1_9 106.7(10) . . ?
F6_9 C3_9 C1_9 112.4(17) . . ?
F5_9 C3_9 C1_9 101.3(9) . . ?
F8_9 C4_9 F7_9 119.7(11) . . ?
F8_9 C4_9 F9_9 112.6(11) . . ?
F7_9 C4_9 F9_9 109.9(10) . . ?
F8_9 C4_9 C1_9 106.0(10) . . ?
F7_9 C4_9 C1_9 116.6(11) . . ?
F9_9 C4_9 C1_9 87.6(8) . . ?
C1_10 O1_10 Al1 146.0(10) . . ?
O1_10 C1_10 C3_10 110.9(10) . . ?
O1_10 C1_10 C4_10 106.7(10) . . ?
C3_10 C1_10 C4_10 109.6(9) . . ?
O1_10 C1_10 C2_10 111.3(10) . . ?
C3_10 C1_10 C2_10 109.4(9) . . ?
C4_10 C1_10 C2_10 108.9(9) . . ?
F2_10 C2_10 F3_10 108.5(8) . . ?
F2_10 C2_10 F1_10 109.3(8) . . ?
F3_10 C2_10 F1_10 108.3(8) . . ?
F2_10 C2_10 C1_10 112.2(8) . . ?
F3_10 C2_10 C1_10 108.3(9) . . ?
F1_10 C2_10 C1_10 110.1(9) . . ?
F5_10 C3_10 F4_10 107.2(12) . . ?
F5_10 C3_10 F6_10 108.0(15) . . ?
F4_10 C3_10 F6_10 106.8(8) . . ?
F5_10 C3_10 C1_10 111.3(12) . . ?
F4_10 C3_10 C1_10 111.0(9) . . ?
F6_10 C3_10 C1_10 112.3(8) . . ?
F9_10 C4_10 F8_10 107.8(10) . . ?
F9_10 C4_10 F7_10 106.9(10) . . ?
F8_10 C4_10 F7_10 107.1(8) . . ?
F9_10 C4_10 C1_10 110.8(9) . . ?
F8_10 C4_10 C1_10 113.1(9) . . ?
F7_10 C4_10 C1_10 110.9(9) . . ?
C1_11 O1_11 Al1 149.7(4) . . ?
O1_11 C1_11 C4_11 112.4(6) . . ?
O1_11 C1_11 C2_11 109.5(6) . . ?
C4_11 C1_11 C2_11 112.0(6) . . ?
O1_11 C1_11 C3_11 103.8(6) . . ?
C4_11 C1_11 C3_11 98.1(6) . . ?
C2_11 C1_11 C3_11 120.5(7) . . ?
F1_11 C2_11 F3_11 104.0(8) . . ?
F1_11 C2_11 F2_11 108.4(9) . . ?
F3_11 C2_11 F2_11 110.4(9) . . ?
F1_11 C2_11 C1_11 110.3(7) . . ?
F3_11 C2_11 C1_11 112.5(7) . . ?
F2_11 C2_11 C1_11 110.9(8) . . ?
F5_11 C3_11 F6_11 108.5(9) . . ?
F5_11 C3_11 F4_11 107.9(7) . . ?
F6_11 C3_11 F4_11 109.1(9) . . ?
F5_11 C3_11 C1_11 102.8(7) . . ?
F6_11 C3_11 C1_11 105.8(9) . . ?
F4_11 C3_11 C1_11 122.0(8) . . ?
F7_11 C4_11 F8_11 110.1(8) . . ?
F7_11 C4_11 F9_11 107.0(8) . . ?
F8_11 C4_11 F9_11 107.2(7) . . ?
F7_11 C4_11 C1_11 112.6(7) . . ?
F8_11 C4_11 C1_11 113.4(7) . . ?
F9_11 C4_11 C1_11 106.1(7) . . ?
C6_12 C1_12 C2_12 110.8(2) . . ?
C6_12 C1_12 P1 114.70(19) . . ?
C2_12 C1_12 P1 110.11(18) . . ?
C6_12 C1_12 H1_12 106.9 . . ?
C2_12 C1_12 H1_12 106.9 . . ?
P1 C1_12 H1_12 106.9 . . ?
C3_12 C2_12 C1_12 110.8(2) . . ?
C3_12 C2_12 H2A_12 109.5 . . ?
C1_12 C2_12 H2A_12 109.5 . . ?
C3_12 C2_12 H2B_12 109.5 . . ?
C1_12 C2_12 H2B_12 109.5 . . ?
H2A_12 C2_12 H2B_12 108.1 . . ?
C4_12 C3_12 C2_12 110.9(3) . . ?
C4_12 C3_12 H3A_12 109.5 . . ?
C2_12 C3_12 H3A_12 109.5 . . ?
C4_12 C3_12 H3B_12 109.5 . . ?
C2_12 C3_12 H3B_12 109.5 . . ?
H3A_12 C3_12 H3B_12 108.1 . . ?
C5_12 C4_12 C3_12 110.5(3) . . ?
C5_12 C4_12 H4A_12 109.5 . . ?
C3_12 C4_12 H4A_12 109.5 . . ?
C5_12 C4_12 H4B_12 109.5 . . ?
C3_12 C4_12 H4B_12 109.5 . . ?
H4A_12 C4_12 H4B_12 108.1 . . ?
C4_12 C5_12 C6_12 111.9(3) . . ?
C4_12 C5_12 H5A_12 109.2 . . ?
C6_12 C5_12 H5A_12 109.2 . . ?
C4_12 C5_12 H5B_12 109.2 . . ?
C6_12 C5_12 H5B_12 109.2 . . ?
H5A_12 C5_12 H5B_12 107.9 . . ?
C1_12 C6_12 C5_12 110.3(3) . . ?
C1_12 C6_12 H6A_12 109.6 . . ?
C5_12 C6_12 H6A_12 109.6 . . ?
C1_12 C6_12 H6B_12 109.6 . . ?
C5_12 C6_12 H6B_12 109.6 . . ?
H6A_12 C6_12 H6B_12 108.1 . . ?
C6_13 C1_13 C2_13 110.7(2) . . ?
C6_13 C1_13 P3 116.71(18) . . ?
C2_13 C1_13 P3 111.63(19) . . ?
C6_13 C1_13 H1_13 105.6 . . ?
C2_13 C1_13 H1_13 105.6 . . ?
P3 C1_13 H1_13 105.6 . . ?
C3_13 C2_13 C1_13 110.0(2) . . ?
C3_13 C2_13 H2A_13 109.7 . . ?
C1_13 C2_13 H2A_13 109.7 . . ?
C3_13 C2_13 H2B_13 109.7 . . ?
C1_13 C2_13 H2B_13 109.7 . . ?
H2A_13 C2_13 H2B_13 108.2 . . ?
C4_13 C3_13 C2_13 111.8(2) . . ?
C4_13 C3_13 H3A_13 109.3 . . ?
C2_13 C3_13 H3A_13 109.3 . . ?
C4_13 C3_13 H3B_13 109.3 . . ?
C2_13 C3_13 H3B_13 109.3 . . ?
H3A_13 C3_13 H3B_13 107.9 . . ?
C5_13 C4_13 C3_13 111.8(2) . . ?
C5_13 C4_13 H4A_13 109.2 . . ?
C3_13 C4_13 H4A_13 109.2 . . ?
C5_13 C4_13 H4B_13 109.2 . . ?
C3_13 C4_13 H4B_13 109.2 . . ?
H4A_13 C4_13 H4B_13 107.9 . . ?
C4_13 C5_13 C6_13 111.1(2) . . ?
C4_13 C5_13 H5A_13 109.4 . . ?
C6_13 C5_13 H5A_13 109.4 . . ?
C4_13 C5_13 H5B_13 109.4 . . ?
C6_13 C5_13 H5B_13 109.4 . . ?
H5A_13 C5_13 H5B_13 108.0 . . ?
C5_13 C6_13 C1_13 109.1(2) . . ?
C5_13 C6_13 H6A_13 109.9 . . ?
C1_13 C6_13 H6A_13 109.9 . . ?
C5_13 C6_13 H6B_13 109.9 . . ?
C1_13 C6_13 H6B_13 109.9 . . ?
H6A_13 C6_13 H6B_13 108.3 . . ?
C6_14 C1_14 C2_14 111.3(2) . . ?
C6_14 C1_14 P3 113.8(2) . . ?
C2_14 C1_14 P3 111.58(19) . . ?
C6_14 C1_14 H1_14 106.5 . . ?
C2_14 C1_14 H1_14 106.5 . . ?
P3 C1_14 H1_14 106.5 . . ?
C3_14 C2_14 C1_14 110.9(2) . . ?
C3_14 C2_14 H2A_14 109.5 . . ?
C1_14 C2_14 H2A_14 109.5 . . ?
C3_14 C2_14 H2B_14 109.5 . . ?
C1_14 C2_14 H2B_14 109.5 . . ?
H2A_14 C2_14 H2B_14 108.0 . . ?
C4_14 C3_14 C2_14 112.1(3) . . ?
C4_14 C3_14 H3A_14 109.2 . . ?
C2_14 C3_14 H3A_14 109.2 . . ?
C4_14 C3_14 H3B_14 109.2 . . ?
C2_14 C3_14 H3B_14 109.2 . . ?
H3A_14 C3_14 H3B_14 107.9 . . ?
C3_14 C4_14 C5_14 110.4(3) . . ?
C3_14 C4_14 H4A_14 109.6 . . ?
C5_14 C4_14 H4A_14 109.6 . . ?
C3_14 C4_14 H4B_14 109.6 . . ?
C5_14 C4_14 H4B_14 109.6 . . ?
H4A_14 C4_14 H4B_14 108.1 . . ?
C4_14 C5_14 C6_14 111.5(3) . . ?
C4_14 C5_14 H5A_14 109.3 . . ?
C6_14 C5_14 H5A_14 109.3 . . ?
C4_14 C5_14 H5B_14 109.3 . . ?
C6_14 C5_14 H5B_14 109.3 . . ?
H5A_14 C5_14 H5B_14 108.0 . . ?
C5_14 C6_14 C1_14 109.7(3) . . ?
C5_14 C6_14 H6A_14 109.7 . . ?
C1_14 C6_14 H6A_14 109.7 . . ?
C5_14 C6_14 H6B_14 109.7 . . ?
C1_14 C6_14 H6B_14 109.7 . . ?
H6A_14 C6_14 H6B_14 108.2 . . ?
C2_15 C1_15 C6_15 110.6(2) . . ?
C2_15 C1_15 P4 111.81(19) . . ?
C6_15 C1_15 P4 112.8(2) . . ?
C2_15 C1_15 H1_15 107.1 . . ?
C6_15 C1_15 H1_15 107.1 . . ?
P4 C1_15 H1_15 107.1 . . ?
C3_15 C2_15 C1_15 111.2(2) . . ?
C3_15 C2_15 H2A_15 109.4 . . ?
C1_15 C2_15 H2A_15 109.4 . . ?
C3_15 C2_15 H2B_15 109.4 . . ?
C1_15 C2_15 H2B_15 109.4 . . ?
H2A_15 C2_15 H2B_15 108.0 . . ?
C4_15 C3_15 C2_15 110.6(3) . . ?
C4_15 C3_15 H3A_15 109.5 . . ?
C2_15 C3_15 H3A_15 109.5 . . ?
C4_15 C3_15 H3B_15 109.5 . . ?
C2_15 C3_15 H3B_15 109.5 . . ?
H3A_15 C3_15 H3B_15 108.1 . . ?
C3_15 C4_15 C5_15 110.4(3) . . ?
C3_15 C4_15 H4A_15 109.6 . . ?
C5_15 C4_15 H4A_15 109.6 . . ?
C3_15 C4_15 H4B_15 109.6 . . ?
C5_15 C4_15 H4B_15 109.6 . . ?
H4A_15 C4_15 H4B_15 108.1 . . ?
C4_15 C5_15 C6_15 111.1(2) . . ?
C4_15 C5_15 H5A_15 109.4 . . ?
C6_15 C5_15 H5A_15 109.4 . . ?
C4_15 C5_15 H5B_15 109.4 . . ?
C6_15 C5_15 H5B_15 109.4 . . ?
H5A_15 C5_15 H5B_15 108.0 . . ?
C5_15 C6_15 C1_15 110.7(2) . . ?
C5_15 C6_15 H6A_15 109.5 . . ?
C1_15 C6_15 H6A_15 109.5 . . ?
C5_15 C6_15 H6B_15 109.5 . . ?
C1_15 C6_15 H6B_15 109.5 . . ?
H6A_15 C6_15 H6B_15 108.1 . . ?
C2_16 C1_16 C6_16 111.8(2) . . ?
C2_16 C1_16 P1 110.23(19) . . ?
C6_16 C1_16 P1 115.61(19) . . ?
C2_16 C1_16 H1_16 106.2 . . ?
C6_16 C1_16 H1_16 106.2 . . ?
P1 C1_16 H1_16 106.2 . . ?
C3_16 C2_16 C1_16 110.6(3) . . ?
C3_16 C2_16 H2A_16 109.5 . . ?
C1_16 C2_16 H2A_16 109.5 . . ?
C3_16 C2_16 H2B_16 109.5 . . ?
C1_16 C2_16 H2B_16 109.5 . . ?
H2A_16 C2_16 H2B_16 108.1 . . ?
C4_16 C3_16 C2_16 111.2(3) . . ?
C4_16 C3_16 H3A_16 109.4 . . ?
C2_16 C3_16 H3A_16 109.4 . . ?
C4_16 C3_16 H3B_16 109.4 . . ?
C2_16 C3_16 H3B_16 109.4 . . ?
H3A_16 C3_16 H3B_16 108.0 . . ?
C3_16 C4_16 C5_16 111.1(3) . . ?
C3_16 C4_16 H4A_16 109.4 . . ?
C5_16 C4_16 H4A_16 109.4 . . ?
C3_16 C4_16 H4B_16 109.4 . . ?
C5_16 C4_16 H4B_16 109.4 . . ?
H4A_16 C4_16 H4B_16 108.0 . . ?
C4_16 C5_16 C6_16 111.3(3) . . ?
C4_16 C5_16 H5A_16 109.4 . . ?
C6_16 C5_16 H5A_16 109.4 . . ?
C4_16 C5_16 H5B_16 109.4 . . ?
C6_16 C5_16 H5B_16 109.4 . . ?
H5A_16 C5_16 H5B_16 108.0 . . ?
C5_16 C6_16 C1_16 109.8(3) . . ?
C5_16 C6_16 H6A_16 109.7 . . ?
C1_16 C6_16 H6A_16 109.7 . . ?
C5_16 C6_16 H6B_16 109.7 . . ?
C1_16 C6_16 H6B_16 109.7 . . ?
H6A_16 C6_16 H6B_16 108.2 . . ?
C2_17 C1_17 C6_17 112.1(3) . . ?
C2_17 C1_17 P4 111.4(2) . . ?
C6_17 C1_17 P4 109.7(2) . . ?
C2_17 C1_17 H1_17 107.9 . . ?
C6_17 C1_17 H1_17 107.9 . . ?
P4 C1_17 H1_17 107.9 . . ?
C3_17 C2_17 C1_17 111.4(3) . . ?
C3_17 C2_17 H2A_17 109.4 . . ?
C1_17 C2_17 H2A_17 109.4 . . ?
C3_17 C2_17 H2B_17 109.4 . . ?
C1_17 C2_17 H2B_17 109.4 . . ?
H2A_17 C2_17 H2B_17 108.0 . . ?
C4_17 C3_17 C2_17 110.8(3) . . ?
C4_17 C3_17 H3A_17 109.5 . . ?
C2_17 C3_17 H3A_17 109.5 . . ?
C4_17 C3_17 H3B_17 109.5 . . ?
C2_17 C3_17 H3B_17 109.5 . . ?
H3A_17 C3_17 H3B_17 108.1 . . ?
C5_17 C4_17 C3_17 111.8(4) . . ?
C5_17 C4_17 H4A_17 109.3 . . ?
C3_17 C4_17 H4A_17 109.3 . . ?
C5_17 C4_17 H4B_17 109.3 . . ?
C3_17 C4_17 H4B_17 109.3 . . ?
H4A_17 C4_17 H4B_17 107.9 . . ?
C4_17 C5_17 C6_17 111.5(3) . . ?
C4_17 C5_17 H5A_17 109.3 . . ?
C6_17 C5_17 H5A_17 109.3 . . ?
C4_17 C5_17 H5B_17 109.3 . . ?
C6_17 C5_17 H5B_17 109.3 . . ?
H5A_17 C5_17 H5B_17 108.0 . . ?
C5_17 C6_17 C1_17 111.1(4) . . ?
C5_17 C6_17 H6A_17 109.4 . . ?
C1_17 C6_17 H6A_17 109.4 . . ?
C5_17 C6_17 H6B_17 109.4 . . ?
C1_17 C6_17 H6B_17 109.4 . . ?
H6A_17 C6_17 H6B_17 108.0 . . ?
C2_18 C1_18 C6_18 110.8(2) . . ?
C2_18 C1_18 P2 111.2(2) . . ?
C6_18 C1_18 P2 114.8(2) . . ?
C2_18 C1_18 H1_18 106.5 . . ?
C6_18 C1_18 H1_18 106.5 . . ?
P2 C1_18 H1_18 106.5 . . ?
C3_18 C2_18 C1_18 109.9(3) . . ?
C3_18 C2_18 H2A_18 109.7 . . ?
C1_18 C2_18 H2A_18 109.7 . . ?
C3_18 C2_18 H2B_18 109.7 . . ?
C1_18 C2_18 H2B_18 109.7 . . ?
H2A_18 C2_18 H2B_18 108.2 . . ?
C4_18 C3_18 C2_18 111.4(3) . . ?
C4_18 C3_18 H3A_18 109.3 . . ?
C2_18 C3_18 H3A_18 109.3 . . ?
C4_18 C3_18 H3B_18 109.3 . . ?
C2_18 C3_18 H3B_18 109.3 . . ?
H3A_18 C3_18 H3B_18 108.0 . . ?
C3_18 C4_18 C5_18 110.9(3) . . ?
C3_18 C4_18 H4A_18 109.5 . . ?
C5_18 C4_18 H4A_18 109.5 . . ?
C3_18 C4_18 H4B_18 109.5 . . ?
C5_18 C4_18 H4B_18 109.5 . . ?
H4A_18 C4_18 H4B_18 108.1 . . ?
C4_18 C5_18 C6_18 111.1(3) . . ?
C4_18 C5_18 H5A_18 109.4 . . ?
C6_18 C5_18 H5A_18 109.4 . . ?
C4_18 C5_18 H5B_18 109.4 . . ?
C6_18 C5_18 H5B_18 109.4 . . ?
H5A_18 C5_18 H5B_18 108.0 . . ?
C5_18 C6_18 C1_18 110.1(3) . . ?
C5_18 C6_18 H6A_18 109.6 . . ?
C1_18 C6_18 H6A_18 109.6 . . ?
C5_18 C6_18 H6B_18 109.6 . . ?
C1_18 C6_18 H6B_18 109.6 . . ?
H6A_18 C6_18 H6B_18 108.2 . . ?
C6_19 C1_19 C2_19 110.7(2) . . ?
C6_19 C1_19 P2 114.6(2) . . ?
C2_19 C1_19 P2 109.96(18) . . ?
C6_19 C1_19 H1_19 107.0 . . ?
C2_19 C1_19 H1_19 107.0 . . ?
P2 C1_19 H1_19 107.0 . . ?
C3_19 C2_19 C1_19 111.3(2) . . ?
C3_19 C2_19 H2A_19 109.4 . . ?
C1_19 C2_19 H2A_19 109.4 . . ?
C3_19 C2_19 H2B_19 109.4 . . ?
C1_19 C2_19 H2B_19 109.4 . . ?
H2A_19 C2_19 H2B_19 108.0 . . ?
C4_19 C3_19 C2_19 110.9(3) . . ?
C4_19 C3_19 H3A_19 109.5 . . ?
C2_19 C3_19 H3A_19 109.5 . . ?
C4_19 C3_19 H3B_19 109.5 . . ?
C2_19 C3_19 H3B_19 109.5 . . ?
H3A_19 C3_19 H3B_19 108.1 . . ?
C3_19 C4_19 C5_19 110.4(3) . . ?
C3_19 C4_19 H4A_19 109.6 . . ?
C5_19 C4_19 H4A_19 109.6 . . ?
C3_19 C4_19 H4B_19 109.6 . . ?
C5_19 C4_19 H4B_19 109.6 . . ?
H4A_19 C4_19 H4B_19 108.1 . . ?
C6_19 C5_19 C4_19 111.0(3) . . ?
C6_19 C5_19 H5A_19 109.4 . . ?
C4_19 C5_19 H5A_19 109.4 . . ?
C6_19 C5_19 H5B_19 109.4 . . ?
C4_19 C5_19 H5B_19 109.4 . . ?
H5A_19 C5_19 H5B_19 108.0 . . ?
C1_19 C6_19 C5_19 110.1(3) . . ?
C1_19 C6_19 H6A_19 109.6 . . ?
C5_19 C6_19 H6A_19 109.6 . . ?
C1_19 C6_19 H6B_19 109.6 . . ?
C5_19 C6_19 H6B_19 109.6 . . ?
H6A_19 C6_19 H6B_19 108.2 . . ?
C2_20 C1_20 N1 121.8(3) . . ?
C2_20 C1_20 C6_20 118.0(3) . . ?
N1 C1_20 C6_20 120.3(3) . . ?
C1_20 C2_20 C3_20 120.2(3) . . ?
C1_20 C2_20 H2_20 119.9 . . ?
C3_20 C2_20 H2_20 119.9 . . ?
C4_20 C3_20 C2_20 121.0(4) . . ?
C4_20 C3_20 H3_20 119.5 . . ?
C2_20 C3_20 H3_20 119.5 . . ?
C5_20 C4_20 C3_20 119.1(4) . . ?
C5_20 C4_20 H4_20 120.5 . . ?
C3_20 C4_20 H4_20 120.5 . . ?
C4_20 C5_20 C6_20 121.0(4) . . ?
C4_20 C5_20 H5_20 119.5 . . ?
C6_20 C5_20 H5_20 119.5 . . ?
C5_20 C6_20 C1_20 120.7(3) . . ?
C5_20 C6_20 H6_20 119.7 . . ?
C1_20 C6_20 H6_20 119.7 . . ?
C1_21 O1_21 Al2 150(2) . . ?
O1_21 C1_21 C4_21 109.4(18) . . ?
O1_21 C1_21 C3_21 107.8(19) . . ?
C4_21 C1_21 C3_21 112.8(16) . . ?
O1_21 C1_21 C2_21 109.6(19) . . ?
C4_21 C1_21 C2_21 108.3(15) . . ?
C3_21 C1_21 C2_21 108.9(16) . . ?
F1_21 C2_21 F2_21 105(2) . . ?
F1_21 C2_21 F3_21 111(2) . . ?
F2_21 C2_21 F3_21 111(2) . . ?
F1_21 C2_21 C1_21 112.9(19) . . ?
F2_21 C2_21 C1_21 107(2) . . ?
F3_21 C2_21 C1_21 109.5(18) . . ?
F4_21 C3_21 F5_21 108(2) . . ?
F4_21 C3_21 F6_21 110(2) . . ?
F5_21 C3_21 F6_21 110(2) . . ?
F4_21 C3_21 C1_21 109.5(19) . . ?
F5_21 C3_21 C1_21 110.5(19) . . ?
F6_21 C3_21 C1_21 108(2) . . ?
F8_21 C4_21 F9_21 111(2) . . ?
F8_21 C4_21 F7_21 107(2) . . ?
F9_21 C4_21 F7_21 108(2) . . ?
F8_21 C4_21 C1_21 111.0(18) . . ?
F9_21 C4_21 C1_21 109.4(17) . . ?
F7_21 C4_21 C1_21 109.9(16) . . ?
C1_22 O1_22 Al2 156(2) . . ?
O1_22 C1_22 C4_22 112.8(18) . . ?
O1_22 C1_22 C3_22 111.3(18) . . ?
C4_22 C1_22 C3_22 108.2(15) . . ?
O1_22 C1_22 C2_22 110.8(18) . . ?
C4_22 C1_22 C2_22 107.2(15) . . ?
C3_22 C1_22 C2_22 106.3(15) . . ?
F2_22 C2_22 F3_22 108(2) . . ?
F2_22 C2_22 F1_22 106(2) . . ?
F3_22 C2_22 F1_22 111(2) . . ?
F2_22 C2_22 C1_22 109.1(17) . . ?
F3_22 C2_22 C1_22 113.3(17) . . ?
F1_22 C2_22 C1_22 108.1(18) . . ?
F4_22 C3_22 F5_22 117(2) . . ?
F4_22 C3_22 F6_22 109(2) . . ?
F5_22 C3_22 F6_22 103(2) . . ?
F4_22 C3_22 C1_22 112.6(17) . . ?
F5_22 C3_22 C1_22 104.0(18) . . ?
F6_22 C3_22 C1_22 111(2) . . ?
F8_22 C4_22 F7_22 112(2) . . ?
F8_22 C4_22 F9_22 109(2) . . ?
F7_22 C4_22 F9_22 108(2) . . ?
F8_22 C4_22 C1_22 108.0(18) . . ?
F7_22 C4_22 C1_22 110.3(17) . . ?
F9_22 C4_22 C1_22 109.6(17) . . ?
C1_23 O1_23 Al2 145(2) . . ?
O1_23 C1_23 C3_23 109.2(18) . . ?
O1_23 C1_23 C2_23 107.0(17) . . ?
C3_23 C1_23 C2_23 110.7(15) . . ?
O1_23 C1_23 C4_23 109.2(17) . . ?
C3_23 C1_23 C4_23 110.8(15) . . ?
C2_23 C1_23 C4_23 109.9(15) . . ?
F1_23 C2_23 F2_23 107(2) . . ?
F1_23 C2_23 F3_23 108(2) . . ?
F2_23 C2_23 F3_23 110(2) . . ?
F1_23 C2_23 C1_23 109.8(18) . . ?
F2_23 C2_23 C1_23 110.6(18) . . ?
F3_23 C2_23 C1_23 111.6(18) . . ?
F4_23 C3_23 F6_23 113(2) . . ?
F4_23 C3_23 F5_23 106(2) . . ?
F6_23 C3_23 F5_23 107(2) . . ?
F4_23 C3_23 C1_23 109.4(19) . . ?
F6_23 C3_23 C1_23 111.5(18) . . ?
F5_23 C3_23 C1_23 109.2(18) . . ?
F9_23 C4_23 F7_23 112(2) . . ?
F9_23 C4_23 F8_23 107(2) . . ?
F7_23 C4_23 F8_23 108(2) . . ?
F9_23 C4_23 C1_23 110.8(18) . . ?
F7_23 C4_23 C1_23 109.9(18) . . ?
F8_23 C4_23 C1_23 109.6(18) . . ?

loop_
_geom_bond_atom_site_label_1
_geom_bond_atom_site_label_2
_geom_bond_distance
_geom_bond_site_symmetry_2
_geom_bond_publ_flag
Ga1 P2 2.4078(8) . ?
Ga1 P1 2.4116(8) . ?
Ga1 Ga2 2.4321(5) . ?
Ga1 H1 1.49(6) . ?
Ga2 N1 1.871(2) . ?
Ga2 P3 2.4268(8) . ?
Ga2 P4 2.4697(8) . ?
P1 C1_16 1.840(3) . ?
P1 C1 1.840(3) . ?
P1 C1_12 1.844(3) . ?
P2 C2 1.832(3) . ?
P2 C1_18 1.835(3) . ?
P2 C1_19 1.842(3) . ?
P3 C3 1.833(3) . ?
P3 C1_14 1.833(3) . ?
P3 C1_13 1.845(3) . ?
P4 C1_17 1.839(3) . ?
P4 C4 1.844(3) . ?
P4 C1_15 1.846(3) . ?
Al1 O1_9 1.664(5) . ?
Al1 O1_5 1.715(2) . ?
Al1 O1_6 1.716(7) . ?
Al1 O1_11 1.720(4) . ?
Al1 O1_7 1.747(4) . ?
Al1 O1_10 1.756(11) . ?
Al1 O1_8 1.756(3) . ?
Al2 O1_21 1.68(2) . ?
Al2 O1_3 1.712(3) . ?
Al2 O1_1 1.729(3) . ?
Al2 O1_4 1.729(2) . ?
Al2 O1_2 1.730(2) . ?
Al2 O1_23 1.78(2) . ?
Al2 O1_22 1.92(2) . ?
N1 C1_20 1.395(4) . ?
N1 H2 0.95(3) . ?
C4 C3 1.542(4) . ?
C4 H4A 0.9900 . ?
C4 H4B 0.9900 . ?
C1 C2 1.539(4) . ?
C1 H1A 0.9900 . ?
C1 H1B 0.9900 . ?
C3 H3A 0.9900 . ?
C3 H3B 0.9900 . ?
C2 H2A 0.9900 . ?
C2 H2B 0.9900 . ?
O1_1 C1_1 1.349(4) . ?
C1_1 C3_1 1.560(5) . ?
C1_1 C4_1 1.561(5) . ?
C1_1 C2_1 1.564(5) . ?
C2_1 F3_1 1.329(4) . ?
C2_1 F2_1 1.334(4) . ?
C2_1 F1_1 1.337(4) . ?
C3_1 F4_1 1.321(5) . ?
C3_1 F5_1 1.332(5) . ?
C3_1 F6_1 1.345(4) . ?
C4_1 F7_1 1.329(5) . ?
C4_1 F9_1 1.332(5) . ?
C4_1 F8_1 1.348(5) . ?
O1_2 C1_2 1.343(4) . ?
C1_2 C2_2 1.555(5) . ?
C1_2 C3_2 1.560(5) . ?
C1_2 C4_2 1.560(5) . ?
C2_2 F3_2 1.328(5) . ?
C2_2 F1_2 1.335(5) . ?
C2_2 F2_2 1.335(4) . ?
C3_2 F5_2 1.332(5) . ?
C3_2 F6_2 1.335(4) . ?
C3_2 F4_2 1.340(5) . ?
C4_2 F7_2 1.324(5) . ?
C4_2 F8_2 1.333(4) . ?
C4_2 F9_2 1.337(5) . ?
O1_3 C1_3 1.346(4) . ?
C1_3 C4_3 1.544(5) . ?
C1_3 C3_3 1.559(5) . ?
C1_3 C2_3 1.568(5) . ?
C2_3 F1_3 1.328(6) . ?
C2_3 F3_3 1.331(6) . ?
C2_3 F2_3 1.346(5) . ?
C3_3 F4_3 1.329(5) . ?
C3_3 F6_3 1.329(4) . ?
C3_3 F5_3 1.345(4) . ?
C4_3 F9_3 1.337(5) . ?
C4_3 F8_3 1.337(5) . ?
C4_3 F7_3 1.339(6) . ?
O1_4 C1_4 1.348(3) . ?
C1_4 C3_4 1.556(4) . ?
C1_4 C4_4 1.558(4) . ?
C1_4 C2_4 1.570(5) . ?
C2_4 F3_4 1.325(4) . ?
C2_4 F1_4 1.333(4) . ?
C2_4 F2_4 1.336(4) . ?
C3_4 F5_4 1.327(4) . ?
C3_4 F6_4 1.327(4) . ?
C3_4 F4_4 1.333(5) . ?
C4_4 F9_4 1.326(4) . ?
C4_4 F7_4 1.330(4) . ?
C4_4 F8_4 1.338(4) . ?
O1_5 C1_5 1.343(3) . ?
C1_5 C2_5 1.541(5) . ?
C1_5 C3_5 1.553(4) . ?
C1_5 C4_5 1.555(4) . ?
C2_5 F3_5 1.316(5) . ?
C2_5 F2_5 1.337(5) . ?
C2_5 F1_5 1.349(5) . ?
C3_5 F4_5 1.320(4) . ?
C3_5 F5_5 1.328(4) . ?
C3_5 F6_5 1.337(4) . ?
C4_5 F9_5 1.329(3) . ?
C4_5 F7_5 1.332(4) . ?
C4_5 F8_5 1.341(3) . ?
O1_6 C1_6 1.344(9) . ?
C1_6 C2_6 1.550(9) . ?
C1_6 C4_6 1.565(9) . ?
C1_6 C3_6 1.566(9) . ?
C2_6 F2_6 1.324(7) . ?
C2_6 F1_6 1.338(7) . ?
C2_6 F3_6 1.342(10) . ?
C3_6 F4_6 1.319(9) . ?
C3_6 F5_6 1.322(8) . ?
C3_6 F6_6 1.335(8) . ?
C4_6 F7_6 1.312(10) . ?
C4_6 F9_6 1.336(12) . ?
C4_6 F8_6 1.337(7) . ?
O1_7 C1_7 1.363(9) . ?
C1_7 C4_7 1.546(9) . ?
C1_7 C3_7 1.574(10) . ?
C1_7 C2_7 1.631(11) . ?
C2_7 F1_7 1.323(11) . ?
C2_7 F2_7 1.335(10) . ?
C2_7 F3_7 1.375(11) . ?
C3_7 F6_7 1.312(9) . ?
C3_7 F4_7 1.323(9) . ?
C3_7 F5_7 1.334(8) . ?
C4_7 F7_7 1.322(10) . ?
C4_7 F9_7 1.328(10) . ?
C4_7 F8_7 1.361(10) . ?
O1_8 C1_8 1.372(9) . ?
C1_8 C4_8 1.501(10) . ?
C1_8 C3_8 1.532(9) . ?
C1_8 C2_8 1.568(9) . ?
C2_8 F2_8 1.313(9) . ?
C2_8 F3_8 1.324(6) . ?
C2_8 F1_8 1.335(8) . ?
C3_8 F4_8 1.280(8) . ?
C3_8 F6_8 1.355(10) . ?
C3_8 F5_8 1.369(8) . ?
C4_8 F9_8 1.312(8) . ?
C4_8 F7_8 1.327(7) . ?
C4_8 F8_8 1.544(8) . ?
O1_9 C1_9 1.413(14) . ?
C1_9 C2_9 1.551(15) . ?
C1_9 C3_9 1.575(15) . ?
C1_9 C4_9 1.617(15) . ?
C2_9 F2_9 1.367(14) . ?
C2_9 F1_9 1.370(13) . ?
C2_9 F3_9 1.397(14) . ?
C3_9 F4_9 1.302(14) . ?
C3_9 F6_9 1.328(16) . ?
C3_9 F5_9 1.368(13) . ?
C4_9 F8_9 1.156(14) . ?
C4_9 F7_9 1.312(13) . ?
C4_9 F9_9 1.410(13) . ?
O1_10 C1_10 1.355(14) . ?
C1_10 C3_10 1.553(13) . ?
C1_10 C4_10 1.556(14) . ?
C1_10 C2_10 1.559(14) . ?
C2_10 F2_10 1.323(10) . ?
C2_10 F3_10 1.339(12) . ?
C2_10 F1_10 1.340(12) . ?
C3_10 F5_10 1.324(16) . ?
C3_10 F4_10 1.334(11) . ?
C3_10 F6_10 1.337(9) . ?
C4_10 F9_10 1.304(12) . ?
C4_10 F8_10 1.319(12) . ?
C4_10 F7_10 1.326(13) . ?
O1_11 C1_11 1.344(8) . ?
C1_11 C4_11 1.543(10) . ?
C1_11 C2_11 1.553(9) . ?
C1_11 C3_11 1.574(11) . ?
C2_11 F1_11 1.315(10) . ?
C2_11 F3_11 1.321(11) . ?
C2_11 F2_11 1.342(9) . ?
C3_11 F5_11 1.295(10) . ?
C3_11 F6_11 1.356(11) . ?
C3_11 F4_11 1.364(10) . ?
C4_11 F7_11 1.284(10) . ?
C4_11 F8_11 1.321(9) . ?
C4_11 F9_11 1.383(10) . ?
C1_12 C6_12 1.536(4) . ?
C1_12 C2_12 1.540(4) . ?
C1_12 H1_12 1.0000 . ?
C2_12 C3_12 1.533(4) . ?
C2_12 H2A_12 0.9900 . ?
C2_12 H2B_12 0.9900 . ?
C3_12 C4_12 1.528(5) . ?
C3_12 H3A_12 0.9900 . ?
C3_12 H3B_12 0.9900 . ?
C4_12 C5_12 1.525(5) . ?
C4_12 H4A_12 0.9900 . ?
C4_12 H4B_12 0.9900 . ?
C5_12 C6_12 1.538(4) . ?
C5_12 H5A_12 0.9900 . ?
C5_12 H5B_12 0.9900 . ?
C6_12 H6A_12 0.9900 . ?
C6_12 H6B_12 0.9900 . ?
C1_13 C6_13 1.539(4) . ?
C1_13 C2_13 1.542(4) . ?
C1_13 H1_13 1.0000 . ?
C2_13 C3_13 1.532(4) . ?
C2_13 H2A_13 0.9900 . ?
C2_13 H2B_13 0.9900 . ?
C3_13 C4_13 1.526(4) . ?
C3_13 H3A_13 0.9900 . ?
C3_13 H3B_13 0.9900 . ?
C4_13 C5_13 1.522(4) . ?
C4_13 H4A_13 0.9900 . ?
C4_13 H4B_13 0.9900 . ?
C5_13 C6_13 1.536(4) . ?
C5_13 H5A_13 0.9900 . ?
C5_13 H5B_13 0.9900 . ?
C6_13 H6A_13 0.9900 . ?
C6_13 H6B_13 0.9900 . ?
C1_14 C6_14 1.536(4) . ?
C1_14 C2_14 1.542(4) . ?
C1_14 H1_14 1.0000 . ?
C2_14 C3_14 1.533(4) . ?
C2_14 H2A_14 0.9900 . ?
C2_14 H2B_14 0.9900 . ?
C3_14 C4_14 1.523(5) . ?
C3_14 H3A_14 0.9900 . ?
C3_14 H3B_14 0.9900 . ?
C4_14 C5_14 1.528(5) . ?
C4_14 H4A_14 0.9900 . ?
C4_14 H4B_14 0.9900 . ?
C5_14 C6_14 1.535(4) . ?
C5_14 H5A_14 0.9900 . ?
C5_14 H5B_14 0.9900 . ?
C6_14 H6A_14 0.9900 . ?
C6_14 H6B_14 0.9900 . ?
C1_15 C2_15 1.536(4) . ?
C1_15 C6_15 1.541(4) . ?
C1_15 H1_15 1.0000 . ?
C2_15 C3_15 1.535(4) . ?
C2_15 H2A_15 0.9900 . ?
C2_15 H2B_15 0.9900 . ?
C3_15 C4_15 1.523(4) . ?
C3_15 H3A_15 0.9900 . ?
C3_15 H3B_15 0.9900 . ?
C4_15 C5_15 1.526(4) . ?
C4_15 H4A_15 0.9900 . ?
C4_15 H4B_15 0.9900 . ?
C5_15 C6_15 1.531(4) . ?
C5_15 H5A_15 0.9900 . ?
C5_15 H5B_15 0.9900 . ?
C6_15 H6A_15 0.9900 . ?
C6_15 H6B_15 0.9900 . ?
C1_16 C2_16 1.541(4) . ?
C1_16 C6_16 1.542(4) . ?
C1_16 H1_16 1.0000 . ?
C2_16 C3_16 1.539(4) . ?
C2_16 H2A_16 0.9900 . ?
C2_16 H2B_16 0.9900 . ?
C3_16 C4_16 1.515(5) . ?
C3_16 H3A_16 0.9900 . ?
C3_16 H3B_16 0.9900 . ?
C4_16 C5_16 1.522(5) . ?
C4_16 H4A_16 0.9900 . ?
C4_16 H4B_16 0.9900 . ?
C5_16 C6_16 1.529(4) . ?
C5_16 H5A_16 0.9900 . ?
C5_16 H5B_16 0.9900 . ?
C6_16 H6A_16 0.9900 . ?
C6_16 H6B_16 0.9900 . ?
C1_17 C2_17 1.536(5) . ?
C1_17 C6_17 1.539(5) . ?
C1_17 H1_17 1.0000 . ?
C2_17 C3_17 1.527(4) . ?
C2_17 H2A_17 0.9900 . ?
C2_17 H2B_17 0.9900 . ?
C3_17 C4_17 1.519(7) . ?
C3_17 H3A_17 0.9900 . ?
C3_17 H3B_17 0.9900 . ?
C4_17 C5_17 1.518(6) . ?
C4_17 H4A_17 0.9900 . ?
C4_17 H4B_17 0.9900 . ?
C5_17 C6_17 1.528(5) . ?
C5_17 H5A_17 0.9900 . ?
C5_17 H5B_17 0.9900 . ?
C6_17 H6A_17 0.9900 . ?
C6_17 H6B_17 0.9900 . ?
C1_18 C2_18 1.535(4) . ?
C1_18 C6_18 1.539(4) . ?
C1_18 H1_18 1.0000 . ?
C2_18 C3_18 1.528(4) . ?
C2_18 H2A_18 0.9900 . ?
C2_18 H2B_18 0.9900 . ?
C3_18 C4_18 1.520(6) . ?
C3_18 H3A_18 0.9900 . ?
C3_18 H3B_18 0.9900 . ?
C4_18 C5_18 1.532(6) . ?
C4_18 H4A_18 0.9900 . ?
C4_18 H4B_18 0.9900 . ?
C5_18 C6_18 1.533(5) . ?
C5_18 H5A_18 0.9900 . ?
C5_18 H5B_18 0.9900 . ?
C6_18 H6A_18 0.9900 . ?
C6_18 H6B_18 0.9900 . ?
C1_19 C6_19 1.533(4) . ?
C1_19 C2_19 1.536(4) . ?
C1_19 H1_19 1.0000 . ?
C2_19 C3_19 1.531(4) . ?
C2_19 H2A_19 0.9900 . ?
C2_19 H2B_19 0.9900 . ?
C3_19 C4_19 1.518(5) . ?
C3_19 H3A_19 0.9900 . ?
C3_19 H3B_19 0.9900 . ?
C4_19 C5_19 1.543(5) . ?
C4_19 H4A_19 0.9900 . ?
C4_19 H4B_19 0.9900 . ?
C5_19 C6_19 1.533(4) . ?
C5_19 H5A_19 0.9900 . ?
C5_19 H5B_19 0.9900 . ?
C6_19 H6A_19 0.9900 . ?
C6_19 H6B_19 0.9900 . ?
C1_20 C2_20 1.394(4) . ?
C1_20 C6_20 1.407(4) . ?
C2_20 C3_20 1.406(4) . ?
C2_20 H2_20 0.9500 . ?
C3_20 C4_20 1.381(6) . ?
C3_20 H3_20 0.9500 . ?
C4_20 C5_20 1.374(7) . ?
C4_20 H4_20 0.9500 . ?
C5_20 C6_20 1.392(5) . ?
C5_20 H5_20 0.9500 . ?
C6_20 H6_20 0.9500 . ?
O1_21 C1_21 1.352(19) . ?
C1_21 C4_21 1.557(18) . ?
C1_21 C3_21 1.557(18) . ?
C1_21 C2_21 1.559(18) . ?
C2_21 F1_21 1.336(19) . ?
C2_21 F2_21 1.336(19) . ?
C2_21 F3_21 1.341(19) . ?
C3_21 F4_21 1.320(19) . ?
C3_21 F5_21 1.322(19) . ?
C3_21 F6_21 1.330(19) . ?
C4_21 F8_21 1.332(19) . ?
C4_21 F9_21 1.337(18) . ?
C4_21 F7_21 1.346(18) . ?
O1_22 C1_22 1.354(19) . ?
C1_22 C4_22 1.549(18) . ?
C1_22 C3_22 1.559(18) . ?
C1_22 C2_22 1.571(18) . ?
C2_22 F2_22 1.291(19) . ?
C2_22 F3_22 1.321(18) . ?
C2_22 F1_22 1.324(19) . ?
C3_22 F4_22 1.318(18) . ?
C3_22 F5_22 1.331(19) . ?
C3_22 F6_22 1.340(19) . ?
C4_22 F8_22 1.314(18) . ?
C4_22 F7_22 1.328(18) . ?
C4_22 F9_22 1.330(18) . ?
O1_23 C1_23 1.351(18) . ?
C1_23 C3_23 1.553(18) . ?
C1_23 C2_23 1.560(17) . ?
C1_23 C4_23 1.560(18) . ?
C2_23 F1_23 1.322(19) . ?
C2_23 F2_23 1.324(18) . ?
C2_23 F3_23 1.341(19) . ?
C3_23 F4_23 1.322(18) . ?
C3_23 F6_23 1.339(19) . ?
C3_23 F5_23 1.349(19) . ?
C4_23 F9_23 1.308(19) . ?
C4_23 F7_23 1.321(19) . ?
C4_23 F8_23 1.329(18) . ?

loop_
_geom_torsion_atom_site_label_1
_geom_torsion_atom_site_label_2
_geom_torsion_atom_site_label_3
_geom_torsion_atom_site_label_4
_geom_torsion
_geom_torsion_site_symmetry_1
_geom_torsion_site_symmetry_2
_geom_torsion_site_symmetry_3
_geom_torsion_site_symmetry_4
_geom_torsion_publ_flag
P3 Ga2 N1 C1_20 -170.2(2) . . . . ?
Ga1 Ga2 N1 C1_20 -41.7(3) . . . . ?
P4 Ga2 N1 C1_20 101.2(3) . . . . ?
C1_17 P4 C4 C3 94.6(2) . . . . ?
C1_15 P4 C4 C3 -151.3(2) . . . . ?
Ga2 P4 C4 C3 -25.9(2) . . . . ?
C1_16 P1 C1 C2 79.7(2) . . . . ?
C1_12 P1 C1 C2 -160.61(18) . . . . ?
Ga1 P1 C1 C2 -37.49(19) . . . . ?
P4 C4 C3 P3 49.9(3) . . . . ?
C1_14 P3 C3 C4 -177.67(19) . . . . ?
C1_13 P3 C3 C4 63.5(2) . . . . ?
Ga2 P3 C3 C4 -47.6(2) . . . . ?
P1 C1 C2 P2 57.4(2) . . . . ?
C1_18 P2 C2 C1 64.4(2) . . . . ?
C1_19 P2 C2 C1 179.70(18) . . . . ?
Ga1 P2 C2 C1 -46.54(19) . . . . ?
O1_3 Al2 O1_1 C1_1 162.7(5) . . . . ?
O1_4 Al2 O1_1 C1_1 -78.8(5) . . . . ?
O1_2 Al2 O1_1 C1_1 40.1(5) . . . . ?
Al2 O1_1 C1_1 C3_1 115.9(5) . . . . ?
Al2 O1_1 C1_1 C4_1 -124.7(5) . . . . ?
Al2 O1_1 C1_1 C2_1 -4.4(6) . . . . ?
O1_1 C1_1 C2_1 F3_1 40.7(4) . . . . ?
C3_1 C1_1 C2_1 F3_1 -79.6(4) . . . . ?
C4_1 C1_1 C2_1 F3_1 160.9(3) . . . . ?
O1_1 C1_1 C2_1 F2_1 160.9(3) . . . . ?
C3_1 C1_1 C2_1 F2_1 40.6(4) . . . . ?
C4_1 C1_1 C2_1 F2_1 -78.8(4) . . . . ?
O1_1 C1_1 C2_1 F1_1 -78.2(4) . . . . ?
C3_1 C1_1 C2_1 F1_1 161.5(3) . . . . ?
C4_1 C1_1 C2_1 F1_1 42.1(4) . . . . ?
O1_1 C1_1 C3_1 F4_1 44.6(4) . . . . ?
C4_1 C1_1 C3_1 F4_1 -74.2(4) . . . . ?
C2_1 C1_1 C3_1 F4_1 166.9(3) . . . . ?
O1_1 C1_1 C3_1 F5_1 -75.7(4) . . . . ?
C4_1 C1_1 C3_1 F5_1 165.5(3) . . . . ?
C2_1 C1_1 C3_1 F5_1 46.6(4) . . . . ?
O1_1 C1_1 C3_1 F6_1 165.2(3) . . . . ?
C4_1 C1_1 C3_1 F6_1 46.4(4) . . . . ?
C2_1 C1_1 C3_1 F6_1 -72.5(4) . . . . ?
O1_1 C1_1 C4_1 F7_1 -73.7(4) . . . . ?
C3_1 C1_1 C4_1 F7_1 45.1(4) . . . . ?
C2_1 C1_1 C4_1 F7_1 164.0(3) . . . . ?
O1_1 C1_1 C4_1 F9_1 46.3(5) . . . . ?
C3_1 C1_1 C4_1 F9_1 165.1(3) . . . . ?
C2_1 C1_1 C4_1 F9_1 -76.0(4) . . . . ?
O1_1 C1_1 C4_1 F8_1 165.9(3) . . . . ?
C3_1 C1_1 C4_1 F8_1 -75.3(4) . . . . ?
C2_1 C1_1 C4_1 F8_1 43.6(4) . . . . ?
O1_3 Al2 O1_2 C1_2 76.2(5) . . . . ?
O1_1 Al2 O1_2 C1_2 -163.9(5) . . . . ?
O1_4 Al2 O1_2 C1_2 -40.9(5) . . . . ?
Al2 O1_2 C1_2 C2_2 94.6(5) . . . . ?
Al2 O1_2 C1_2 C3_2 -146.6(4) . . . . ?
Al2 O1_2 C1_2 C4_2 -26.7(7) . . . . ?
O1_2 C1_2 C2_2 F3_2 70.9(4) . . . . ?
C3_2 C1_2 C2_2 F3_2 -46.8(4) . . . . ?
C4_2 C1_2 C2_2 F3_2 -166.1(3) . . . . ?
O1_2 C1_2 C2_2 F1_2 -48.1(4) . . . . ?
C3_2 C1_2 C2_2 F1_2 -165.8(3) . . . . ?
C4_2 C1_2 C2_2 F1_2 74.9(4) . . . . ?
O1_2 C1_2 C2_2 F2_2 -168.1(3) . . . . ?
C3_2 C1_2 C2_2 F2_2 74.2(4) . . . . ?
C4_2 C1_2 C2_2 F2_2 -45.1(4) . . . . ?
O1_2 C1_2 C3_2 F5_2 -40.3(4) . . . . ?
C2_2 C1_2 C3_2 F5_2 78.6(4) . . . . ?
C4_2 C1_2 C3_2 F5_2 -162.1(3) . . . . ?
O1_2 C1_2 C3_2 F6_2 -160.5(3) . . . . ?
C2_2 C1_2 C3_2 F6_2 -41.6(4) . . . . ?
C4_2 C1_2 C3_2 F6_2 77.8(4) . . . . ?
O1_2 C1_2 C3_2 F4_2 78.6(4) . . . . ?
C2_2 C1_2 C3_2 F4_2 -162.5(3) . . . . ?
C4_2 C1_2 C3_2 F4_2 -43.1(4) . . . . ?
O1_2 C1_2 C4_2 F7_2 -42.3(4) . . . . ?
C2_2 C1_2 C4_2 F7_2 -163.8(3) . . . . ?
C3_2 C1_2 C4_2 F7_2 76.7(4) . . . . ?
O1_2 C1_2 C4_2 F8_2 -163.2(3) . . . . ?
C2_2 C1_2 C4_2 F8_2 75.3(4) . . . . ?
C3_2 C1_2 C4_2 F8_2 -44.2(4) . . . . ?
O1_2 C1_2 C4_2 F9_2 76.2(4) . . . . ?
C2_2 C1_2 C4_2 F9_2 -45.3(4) . . . . ?
C3_2 C1_2 C4_2 F9_2 -164.8(3) . . . . ?
O1_1 Al2 O1_3 C1_3 -42.0(5) . . . . ?
O1_4 Al2 O1_3 C1_3 -164.7(4) . . . . ?
O1_2 Al2 O1_3 C1_3 78.1(5) . . . . ?
Al2 O1_3 C1_3 C4_3 71.5(5) . . . . ?
Al2 O1_3 C1_3 C3_3 -49.3(6) . . . . ?
Al2 O1_3 C1_3 C2_3 -167.3(4) . . . . ?
O1_3 C1_3 C2_3 F1_3 -78.3(4) . . . . ?
C4_3 C1_3 C2_3 F1_3 43.5(4) . . . . ?
C3_3 C1_3 C2_3 F1_3 161.6(3) . . . . ?
O1_3 C1_3 C2_3 F3_3 41.4(4) . . . . ?
C4_3 C1_3 C2_3 F3_3 163.2(3) . . . . ?
C3_3 C1_3 C2_3 F3_3 -78.8(4) . . . . ?
O1_3 C1_3 C2_3 F2_3 161.8(4) . . . . ?
C4_3 C1_3 C2_3 F2_3 -76.4(5) . . . . ?
C3_3 C1_3 C2_3 F2_3 41.6(5) . . . . ?
O1_3 C1_3 C3_3 F4_3 44.5(4) . . . . ?
C4_3 C1_3 C3_3 F4_3 -78.0(4) . . . . ?
C2_3 C1_3 C3_3 F4_3 162.6(3) . . . . ?
O1_3 C1_3 C3_3 F6_3 166.4(3) . . . . ?
C4_3 C1_3 C3_3 F6_3 43.8(4) . . . . ?
C2_3 C1_3 C3_3 F6_3 -75.6(4) . . . . ?
O1_3 C1_3 C3_3 F5_3 -73.2(4) . . . . ?
C4_3 C1_3 C3_3 F5_3 164.3(3) . . . . ?
C2_3 C1_3 C3_3 F5_3 44.9(4) . . . . ?
O1_3 C1_3 C4_3 F9_3 41.0(5) . . . . ?
C3_3 C1_3 C4_3 F9_3 163.5(3) . . . . ?
C2_3 C1_3 C4_3 F9_3 -78.8(4) . . . . ?
O1_3 C1_3 C4_3 F8_3 160.6(3) . . . . ?
C3_3 C1_3 C4_3 F8_3 -77.0(4) . . . . ?
C2_3 C1_3 C4_3 F8_3 40.8(5) . . . . ?
O1_3 C1_3 C4_3 F7_3 -78.3(4) . . . . ?
C3_3 C1_3 C4_3 F7_3 44.2(4) . . . . ?
C2_3 C1_3 C4_3 F7_3 162.0(3) . . . . ?
O1_3 Al2 O1_4 C1_4 33.1(4) . . . . ?
O1_1 Al2 O1_4 C1_4 -86.3(4) . . . . ?
O1_2 Al2 O1_4 C1_4 153.9(4) . . . . ?
Al2 O1_4 C1_4 C3_4 -167.2(3) . . . . ?
Al2 O1_4 C1_4 C4_4 -46.1(5) . . . . ?
Al2 O1_4 C1_4 C2_4 74.1(4) . . . . ?
O1_4 C1_4 C2_4 F3_4 72.5(3) . . . . ?
C3_4 C1_4 C2_4 F3_4 -46.9(3) . . . . ?
C4_4 C1_4 C2_4 F3_4 -165.3(3) . . . . ?
O1_4 C1_4 C2_4 F1_4 -46.7(3) . . . . ?
C3_4 C1_4 C2_4 F1_4 -166.1(3) . . . . ?
C4_4 C1_4 C2_4 F1_4 75.4(3) . . . . ?
O1_4 C1_4 C2_4 F2_4 -166.1(3) . . . . ?
C3_4 C1_4 C2_4 F2_4 74.4(3) . . . . ?
C4_4 C1_4 C2_4 F2_4 -44.0(4) . . . . ?
O1_4 C1_4 C3_4 F5_4 -44.5(4) . . . . ?
C4_4 C1_4 C3_4 F5_4 -167.0(3) . . . . ?
C2_4 C1_4 C3_4 F5_4 75.1(3) . . . . ?
O1_4 C1_4 C3_4 F6_4 -164.6(3) . . . . ?
C4_4 C1_4 C3_4 F6_4 72.9(4) . . . . ?
C2_4 C1_4 C3_4 F6_4 -44.9(4) . . . . ?
O1_4 C1_4 C3_4 F4_4 74.9(3) . . . . ?
C4_4 C1_4 C3_4 F4_4 -47.6(4) . . . . ?
C2_4 C1_4 C3_4 F4_4 -165.5(3) . . . . ?
O1_4 C1_4 C4_4 F9_4 75.3(3) . . . . ?
C3_4 C1_4 C4_4 F9_4 -163.5(3) . . . . ?
C2_4 C1_4 C4_4 F9_4 -45.7(3) . . . . ?
O1_4 C1_4 C4_4 F7_4 -44.2(4) . . . . ?
C3_4 C1_4 C4_4 F7_4 77.0(3) . . . . ?
C2_4 C1_4 C4_4 F7_4 -165.2(3) . . . . ?
O1_4 C1_4 C4_4 F8_4 -164.5(3) . . . . ?
C3_4 C1_4 C4_4 F8_4 -43.3(4) . . . . ?
C2_4 C1_4 C4_4 F8_4 74.5(3) . . . . ?
O1_6 Al1 O1_5 C1_5 177.8(5) . . . . ?
O1_7 Al1 O1_5 C1_5 74.2(5) . . . . ?
O1_8 Al1 O1_5 C1_5 -64.4(6) . . . . ?
Al1 O1_5 C1_5 C2_5 100.3(5) . . . . ?
Al1 O1_5 C1_5 C3_5 -141.0(5) . . . . ?
Al1 O1_5 C1_5 C4_5 -21.0(6) . . . . ?
O1_5 C1_5 C2_5 F3_5 40.6(4) . . . . ?
C3_5 C1_5 C2_5 F3_5 -77.2(4) . . . . ?
C4_5 C1_5 C2_5 F3_5 163.1(3) . . . . ?
O1_5 C1_5 C2_5 F2_5 161.5(3) . . . . ?
C3_5 C1_5 C2_5 F2_5 43.7(4) . . . . ?
C4_5 C1_5 C2_5 F2_5 -76.0(4) . . . . ?
O1_5 C1_5 C2_5 F1_5 -79.5(4) . . . . ?
C3_5 C1_5 C2_5 F1_5 162.6(3) . . . . ?
C4_5 C1_5 C2_5 F1_5 42.9(4) . . . . ?
O1_5 C1_5 C3_5 F4_5 45.7(4) . . . . ?
C2_5 C1_5 C3_5 F4_5 164.4(3) . . . . ?
C4_5 C1_5 C3_5 F4_5 -75.7(3) . . . . ?
O1_5 C1_5 C3_5 F5_5 -73.4(3) . . . . ?
C2_5 C1_5 C3_5 F5_5 45.4(4) . . . . ?
C4_5 C1_5 C3_5 F5_5 165.2(3) . . . . ?
O1_5 C1_5 C3_5 F6_5 165.8(3) . . . . ?
C2_5 C1_5 C3_5 F6_5 -75.5(4) . . . . ?
C4_5 C1_5 C3_5 F6_5 44.4(4) . . . . ?
O1_5 C1_5 C4_5 F9_5 42.6(4) . . . . ?
C2_5 C1_5 C4_5 F9_5 -78.6(3) . . . . ?
C3_5 C1_5 C4_5 F9_5 161.8(3) . . . . ?
O1_5 C1_5 C4_5 F7_5 -76.2(3) . . . . ?
C2_5 C1_5 C4_5 F7_5 162.6(3) . . . . ?
C3_5 C1_5 C4_5 F7_5 43.0(3) . . . . ?
O1_5 C1_5 C4_5 F8_5 163.1(3) . . . . ?
C2_5 C1_5 C4_5 F8_5 41.9(4) . . . . ?
C3_5 C1_5 C4_5 F8_5 -77.7(3) . . . . ?
O1_5 Al1 O1_6 C1_6 23.1(10) . . . . ?
O1_7 Al1 O1_6 C1_6 124.0(9) . . . . ?
O1_8 Al1 O1_6 C1_6 -89.2(10) . . . . ?
Al1 O1_6 C1_6 C2_6 66.8(11) . . . . ?
Al1 O1_6 C1_6 C4_6 -55.4(11) . . . . ?
Al1 O1_6 C1_6 C3_6 -174.3(7) . . . . ?
O1_6 C1_6 C2_6 F2_6 -165.9(6) . . . . ?
C4_6 C1_6 C2_6 F2_6 -42.9(8) . . . . ?
C3_6 C1_6 C2_6 F2_6 76.3(7) . . . . ?
O1_6 C1_6 C2_6 F1_6 -44.6(8) . . . . ?
C4_6 C1_6 C2_6 F1_6 78.4(7) . . . . ?
C3_6 C1_6 C2_6 F1_6 -162.4(6) . . . . ?
O1_6 C1_6 C2_6 F3_6 73.7(8) . . . . ?
C4_6 C1_6 C2_6 F3_6 -163.3(6) . . . . ?
C3_6 C1_6 C2_6 F3_6 -44.2(7) . . . . ?
O1_6 C1_6 C3_6 F4_6 75.5(7) . . . . ?
C2_6 C1_6 C3_6 F4_6 -164.1(6) . . . . ?
C4_6 C1_6 C3_6 F4_6 -44.6(8) . . . . ?
O1_6 C1_6 C3_6 F5_6 -44.7(8) . . . . ?
C2_6 C1_6 C3_6 F5_6 75.6(7) . . . . ?
C4_6 C1_6 C3_6 F5_6 -164.8(6) . . . . ?
O1_6 C1_6 C3_6 F6_6 -165.3(6) . . . . ?
C2_6 C1_6 C3_6 F6_6 -45.0(8) . . . . ?
C4_6 C1_6 C3_6 F6_6 74.6(7) . . . . ?
O1_6 C1_6 C4_6 F7_6 -36.2(9) . . . . ?
C2_6 C1_6 C4_6 F7_6 -159.4(7) . . . . ?
C3_6 C1_6 C4_6 F7_6 81.5(8) . . . . ?
O1_6 C1_6 C4_6 F9_6 84.2(11) . . . . ?
C2_6 C1_6 C4_6 F9_6 -38.9(11) . . . . ?
C3_6 C1_6 C4_6 F9_6 -158.0(10) . . . . ?
O1_6 C1_6 C4_6 F8_6 -156.2(6) . . . . ?
C2_6 C1_6 C4_6 F8_6 80.6(7) . . . . ?
C3_6 C1_6 C4_6 F8_6 -38.5(8) . . . . ?
O1_5 Al1 O1_7 C1_7 -167.5(8) . . . . ?
O1_6 Al1 O1_7 C1_7 80.8(9) . . . . ?
O1_8 Al1 O1_7 C1_7 -53.1(9) . . . . ?
Al1 O1_7 C1_7 C4_7 -14.0(12) . . . . ?
Al1 O1_7 C1_7 C3_7 -133.5(7) . . . . ?
Al1 O1_7 C1_7 C2_7 93.4(10) . . . . ?
O1_7 C1_7 C2_7 F1_7 -48.2(13) . . . . ?
C4_7 C1_7 C2_7 F1_7 68.7(11) . . . . ?
C3_7 C1_7 C2_7 F1_7 -177.2(9) . . . . ?
O1_7 C1_7 C2_7 F2_7 174.5(10) . . . . ?
C4_7 C1_7 C2_7 F2_7 -68.6(12) . . . . ?
C3_7 C1_7 C2_7 F2_7 45.5(13) . . . . ?
O1_7 C1_7 C2_7 F3_7 65.1(9) . . . . ?
C4_7 C1_7 C2_7 F3_7 -178.0(7) . . . . ?
C3_7 C1_7 C2_7 F3_7 -63.9(9) . . . . ?
O1_7 C1_7 C3_7 F6_7 -162.4(6) . . . . ?
C4_7 C1_7 C3_7 F6_7 76.9(8) . . . . ?
C2_7 C1_7 C3_7 F6_7 -28.3(10) . . . . ?
O1_7 C1_7 C3_7 F4_7 76.2(8) . . . . ?
C4_7 C1_7 C3_7 F4_7 -44.6(9) . . . . ?
C2_7 C1_7 C3_7 F4_7 -149.7(8) . . . . ?
O1_7 C1_7 C3_7 F5_7 -41.8(8) . . . . ?
C4_7 C1_7 C3_7 F5_7 -162.5(7) . . . . ?
C2_7 C1_7 C3_7 F5_7 92.3(9) . . . . ?
O1_7 C1_7 C4_7 F7_7 -40.1(10) . . . . ?
C3_7 C1_7 C4_7 F7_7 78.0(9) . . . . ?
C2_7 C1_7 C4_7 F7_7 -162.3(8) . . . . ?
O1_7 C1_7 C4_7 F9_7 81.4(8) . . . . ?
C3_7 C1_7 C4_7 F9_7 -160.5(7) . . . . ?
C2_7 C1_7 C4_7 F9_7 -40.8(8) . . . . ?
O1_7 C1_7 C4_7 F8_7 -160.1(9) . . . . ?
C3_7 C1_7 C4_7 F8_7 -42.0(10) . . . . ?
C2_7 C1_7 C4_7 F8_7 77.7(10) . . . . ?
O1_5 Al1 O1_8 C1_8 163.7(7) . . . . ?
O1_6 Al1 O1_8 C1_8 -79.1(8) . . . . ?
O1_7 Al1 O1_8 C1_8 51.6(8) . . . . ?
Al1 O1_8 C1_8 C4_8 -178.1(5) . . . . ?
Al1 O1_8 C1_8 C3_8 65.1(10) . . . . ?
Al1 O1_8 C1_8 C2_8 -62.0(10) . . . . ?
O1_8 C1_8 C2_8 F2_8 -148.9(7) . . . . ?
C4_8 C1_8 C2_8 F2_8 -40.8(8) . . . . ?
C3_8 C1_8 C2_8 F2_8 83.9(7) . . . . ?
O1_8 C1_8 C2_8 F3_8 91.5(8) . . . . ?
C4_8 C1_8 C2_8 F3_8 -160.3(6) . . . . ?
C3_8 C1_8 C2_8 F3_8 -35.6(8) . . . . ?
O1_8 C1_8 C2_8 F1_8 -27.5(8) . . . . ?
C4_8 C1_8 C2_8 F1_8 80.6(7) . . . . ?
C3_8 C1_8 C2_8 F1_8 -154.7(6) . . . . ?
O1_8 C1_8 C3_8 F4_8 58.5(8) . . . . ?
C4_8 C1_8 C3_8 F4_8 -45.9(8) . . . . ?
C2_8 C1_8 C3_8 F4_8 -168.3(6) . . . . ?
O1_8 C1_8 C3_8 F6_8 -178.9(8) . . . . ?
C4_8 C1_8 C3_8 F6_8 76.8(10) . . . . ?
C2_8 C1_8 C3_8 F6_8 -45.7(10) . . . . ?
O1_8 C1_8 C3_8 F5_8 -63.2(9) . . . . ?
C4_8 C1_8 C3_8 F5_8 -167.5(7) . . . . ?
C2_8 C1_8 C3_8 F5_8 70.0(8) . . . . ?
O1_8 C1_8 C4_8 F9_8 80.1(7) . . . . ?
C3_8 C1_8 C4_8 F9_8 -166.6(6) . . . . ?
C2_8 C1_8 C4_8 F9_8 -44.5(8) . . . . ?
O1_8 C1_8 C4_8 F7_8 -47.4(8) . . . . ?
C3_8 C1_8 C4_8 F7_8 65.9(9) . . . . ?
C2_8 C1_8 C4_8 F7_8 -172.0(5) . . . . ?
O1_8 C1_8 C4_8 F8_8 -155.8(5) . . . . ?
C3_8 C1_8 C4_8 F8_8 -42.4(8) . . . . ?
C2_8 C1_8 C4_8 F8_8 79.7(7) . . . . ?
O1_11 Al1 O1_9 C1_9 172.6(11) . . . . ?
O1_10 Al1 O1_9 C1_9 52.2(11) . . . . ?
Al1 O1_9 C1_9 C2_9 138.2(8) . . . . ?
Al1 O1_9 C1_9 C3_9 -109.4(10) . . . . ?
Al1 O1_9 C1_9 C4_9 2(2) . . . . ?
O1_9 C1_9 C2_9 F2_9 137.7(11) . . . . ?
C3_9 C1_9 C2_9 F2_9 34.4(14) . . . . ?
C4_9 C1_9 C2_9 F2_9 -73.0(14) . . . . ?
O1_9 C1_9 C2_9 F1_9 -101.8(11) . . . . ?
C3_9 C1_9 C2_9 F1_9 155.0(10) . . . . ?
C4_9 C1_9 C2_9 F1_9 47.5(13) . . . . ?
O1_9 C1_9 C2_9 F3_9 25.9(15) . . . . ?
C3_9 C1_9 C2_9 F3_9 -77.4(14) . . . . ?
C4_9 C1_9 C2_9 F3_9 175.2(11) . . . . ?
O1_9 C1_9 C3_9 F4_9 61.1(12) . . . . ?
C2_9 C1_9 C3_9 F4_9 169.4(10) . . . . ?
C4_9 C1_9 C3_9 F4_9 -77.3(12) . . . . ?
O1_9 C1_9 C3_9 F6_9 -174.2(17) . . . . ?
C2_9 C1_9 C3_9 F6_9 -65.9(19) . . . . ?
C4_9 C1_9 C3_9 F6_9 47.4(19) . . . . ?
O1_9 C1_9 C3_9 F5_9 -54.8(10) . . . . ?
C2_9 C1_9 C3_9 F5_9 53.5(11) . . . . ?
C4_9 C1_9 C3_9 F5_9 166.8(9) . . . . ?
O1_9 C1_9 C4_9 F8_9 148.9(14) . . . . ?
C2_9 C1_9 C4_9 F8_9 13.5(14) . . . . ?
C3_9 C1_9 C4_9 F8_9 -100.7(11) . . . . ?
O1_9 C1_9 C4_9 F7_9 -75.0(18) . . . . ?
C2_9 C1_9 C4_9 F7_9 149.6(11) . . . . ?
C3_9 C1_9 C4_9 F7_9 35.4(14) . . . . ?
O1_9 C1_9 C4_9 F9_9 36.1(16) . . . . ?
C2_9 C1_9 C4_9 F9_9 -99.3(10) . . . . ?
C3_9 C1_9 C4_9 F9_9 146.4(9) . . . . ?
O1_9 Al1 O1_10 C1_10 -164.3(14) . . . . ?
O1_11 Al1 O1_10 C1_10 110.3(15) . . . . ?
Al1 O1_10 C1_10 C3_10 63.9(18) . . . . ?
Al1 O1_10 C1_10 C4_10 -176.8(11) . . . . ?
Al1 O1_10 C1_10 C2_10 -58.2(19) . . . . ?
O1_10 C1_10 C2_10 F2_10 166.0(10) . . . . ?
C3_10 C1_10 C2_10 F2_10 43.1(12) . . . . ?
C4_10 C1_10 C2_10 F2_10 -76.7(11) . . . . ?
O1_10 C1_10 C2_10 F3_10 46.2(13) . . . . ?
C3_10 C1_10 C2_10 F3_10 -76.7(11) . . . . ?
C4_10 C1_10 C2_10 F3_10 163.5(9) . . . . ?
O1_10 C1_10 C2_10 F1_10 -72.0(12) . . . . ?
C3_10 C1_10 C2_10 F1_10 165.1(8) . . . . ?
C4_10 C1_10 C2_10 F1_10 45.3(11) . . . . ?
O1_10 C1_10 C3_10 F5_10 -79.5(17) . . . . ?
C4_10 C1_10 C3_10 F5_10 163.0(15) . . . . ?
C2_10 C1_10 C3_10 F5_10 43.6(17) . . . . ?
O1_10 C1_10 C3_10 F4_10 39.8(12) . . . . ?
C4_10 C1_10 C3_10 F4_10 -77.7(11) . . . . ?
C2_10 C1_10 C3_10 F4_10 162.9(8) . . . . ?
O1_10 C1_10 C3_10 F6_10 159.3(10) . . . . ?
C4_10 C1_10 C3_10 F6_10 41.8(12) . . . . ?
C2_10 C1_10 C3_10 F6_10 -77.5(11) . . . . ?
O1_10 C1_10 C4_10 F9_10 45.0(12) . . . . ?
C3_10 C1_10 C4_10 F9_10 165.1(10) . . . . ?
C2_10 C1_10 C4_10 F9_10 -75.2(12) . . . . ?
O1_10 C1_10 C4_10 F8_10 166.1(10) . . . . ?
C3_10 C1_10 C4_10 F8_10 -73.7(12) . . . . ?
C2_10 C1_10 C4_10 F8_10 45.9(12) . . . . ?
O1_10 C1_10 C4_10 F7_10 -73.6(12) . . . . ?
C3_10 C1_10 C4_10 F7_10 46.6(13) . . . . ?
C2_10 C1_10 C4_10 F7_10 166.2(9) . . . . ?
O1_9 Al1 O1_11 C1_11 -147.8(9) . . . . ?
O1_10 Al1 O1_11 C1_11 -44.0(10) . . . . ?
Al1 O1_11 C1_11 C4_11 -28.8(12) . . . . ?
Al1 O1_11 C1_11 C2_11 96.4(9) . . . . ?
Al1 O1_11 C1_11 C3_11 -133.7(8) . . . . ?
O1_11 C1_11 C2_11 F1_11 -42.2(9) . . . . ?
C4_11 C1_11 C2_11 F1_11 83.2(9) . . . . ?
C3_11 C1_11 C2_11 F1_11 -162.4(8) . . . . ?
O1_11 C1_11 C2_11 F3_11 73.4(8) . . . . ?
C4_11 C1_11 C2_11 F3_11 -161.2(7) . . . . ?
C3_11 C1_11 C2_11 F3_11 -46.8(10) . . . . ?
O1_11 C1_11 C2_11 F2_11 -162.3(8) . . . . ?
C4_11 C1_11 C2_11 F2_11 -36.9(10) . . . . ?
C3_11 C1_11 C2_11 F2_11 77.5(11) . . . . ?
O1_11 C1_11 C3_11 F5_11 -30.8(8) . . . . ?
C4_11 C1_11 C3_11 F5_11 -146.4(7) . . . . ?
C2_11 C1_11 C3_11 F5_11 92.2(9) . . . . ?
O1_11 C1_11 C3_11 F6_11 -144.6(8) . . . . ?
C4_11 C1_11 C3_11 F6_11 99.9(9) . . . . ?
C2_11 C1_11 C3_11 F6_11 -21.6(12) . . . . ?
O1_11 C1_11 C3_11 F4_11 90.1(9) . . . . ?
C4_11 C1_11 C3_11 F4_11 -25.5(10) . . . . ?
C2_11 C1_11 C3_11 F4_11 -146.9(8) . . . . ?
O1_11 C1_11 C4_11 F7_11 -36.8(9) . . . . ?
C2_11 C1_11 C4_11 F7_11 -160.6(7) . . . . ?
C3_11 C1_11 C4_11 F7_11 71.8(8) . . . . ?
O1_11 C1_11 C4_11 F8_11 -162.7(7) . . . . ?
C2_11 C1_11 C4_11 F8_11 73.5(9) . . . . ?
C3_11 C1_11 C4_11 F8_11 -54.0(9) . . . . ?
O1_11 C1_11 C4_11 F9_11 79.9(8) . . . . ?
C2_11 C1_11 C4_11 F9_11 -43.9(8) . . . . ?
C3_11 C1_11 C4_11 F9_11 -171.4(7) . . . . ?
C1_16 P1 C1_12 C6_12 55.5(2) . . . . ?
C1 P1 C1_12 C6_12 -61.9(2) . . . . ?
Ga1 P1 C1_12 C6_12 -177.67(17) . . . . ?
C1_16 P1 C1_12 C2_12 -178.66(18) . . . . ?
C1 P1 C1_12 C2_12 64.0(2) . . . . ?
Ga1 P1 C1_12 C2_12 -51.8(2) . . . . ?
C6_12 C1_12 C2_12 C3_12 -56.6(3) . . . . ?
P1 C1_12 C2_12 C3_12 175.4(2) . . . . ?
C1_12 C2_12 C3_12 C4_12 57.1(3) . . . . ?
C2_12 C3_12 C4_12 C5_12 -56.7(4) . . . . ?
C3_12 C4_12 C5_12 C6_12 56.5(4) . . . . ?
C2_12 C1_12 C6_12 C5_12 55.4(3) . . . . ?
P1 C1_12 C6_12 C5_12 -179.1(2) . . . . ?
C4_12 C5_12 C6_12 C1_12 -55.9(4) . . . . ?
C3 P3 C1_13 C6_13 34.7(2) . . . . ?
C1_14 P3 C1_13 C6_13 -82.6(2) . . . . ?
Ga2 P3 C1_13 C6_13 144.60(18) . . . . ?
C3 P3 C1_13 C2_13 163.45(19) . . . . ?
C1_14 P3 C1_13 C2_13 46.1(2) . . . . ?
Ga2 P3 C1_13 C2_13 -86.66(18) . . . . ?
C6_13 C1_13 C2_13 C3_13 -57.9(3) . . . . ?
P3 C1_13 C2_13 C3_13 170.28(18) . . . . ?
C1_13 C2_13 C3_13 C4_13 54.6(3) . . . . ?
C2_13 C3_13 C4_13 C5_13 -54.0(3) . . . . ?
C3_13 C4_13 C5_13 C6_13 55.8(3) . . . . ?
C4_13 C5_13 C6_13 C1_13 -58.1(3) . . . . ?
C2_13 C1_13 C6_13 C5_13 59.5(3) . . . . ?
P3 C1_13 C6_13 C5_13 -171.36(19) . . . . ?
C3 P3 C1_14 C6_14 -57.3(2) . . . . ?
C1_13 P3 C1_14 C6_14 58.5(2) . . . . ?
Ga2 P3 C1_14 C6_14 -177.05(17) . . . . ?
C3 P3 C1_14 C2_14 69.7(2) . . . . ?
C1_13 P3 C1_14 C2_14 -174.5(2) . . . . ?
Ga2 P3 C1_14 C2_14 -50.1(2) . . . . ?
C6_14 C1_14 C2_14 C3_14 -54.9(3) . . . . ?
P3 C1_14 C2_14 C3_14 176.8(2) . . . . ?
C1_14 C2_14 C3_14 C4_14 54.5(4) . . . . ?
C2_14 C3_14 C4_14 C5_14 -55.5(4) . . . . ?
C3_14 C4_14 C5_14 C6_14 57.4(4) . . . . ?
C4_14 C5_14 C6_14 C1_14 -57.9(4) . . . . ?
C2_14 C1_14 C6_14 C5_14 56.4(3) . . . . ?
P3 C1_14 C6_14 C5_14 -176.5(2) . . . . ?
C1_17 P4 C1_15 C2_15 -174.39(19) . . . . ?
C4 P4 C1_15 C2_15 71.7(2) . . . . ?
Ga2 P4 C1_15 C2_15 -45.7(2) . . . . ?
C1_17 P4 C1_15 C6_15 60.3(2) . . . . ?
C4 P4 C1_15 C6_15 -53.6(2) . . . . ?
Ga2 P4 C1_15 C6_15 -171.09(16) . . . . ?
C6_15 C1_15 C2_15 C3_15 -55.5(3) . . . . ?
P4 C1_15 C2_15 C3_15 177.9(2) . . . . ?
C1_15 C2_15 C3_15 C4_15 56.9(3) . . . . ?
C2_15 C3_15 C4_15 C5_15 -57.6(4) . . . . ?
C3_15 C4_15 C5_15 C6_15 58.0(4) . . . . ?
C4_15 C5_15 C6_15 C1_15 -56.8(3) . . . . ?
C2_15 C1_15 C6_15 C5_15 55.3(3) . . . . ?
P4 C1_15 C6_15 C5_15 -178.7(2) . . . . ?
C1 P1 C1_16 C2_16 164.00(18) . . . . ?
C1_12 P1 C1_16 C2_16 46.3(2) . . . . ?
Ga1 P1 C1_16 C2_16 -83.20(19) . . . . ?
C1 P1 C1_16 C6_16 36.0(2) . . . . ?
C1_12 P1 C1_16 C6_16 -81.7(2) . . . . ?
Ga1 P1 C1_16 C6_16 148.79(18) . . . . ?
C6_16 C1_16 C2_16 C3_16 -54.6(3) . . . . ?
P1 C1_16 C2_16 C3_16 175.3(2) . . . . ?
C1_16 C2_16 C3_16 C4_16 54.9(4) . . . . ?
C2_16 C3_16 C4_16 C5_16 -56.9(4) . . . . ?
C3_16 C4_16 C5_16 C6_16 58.3(4) . . . . ?
C4_16 C5_16 C6_16 C1_16 -56.9(4) . . . . ?
C2_16 C1_16 C6_16 C5_16 55.5(3) . . . . ?
P1 C1_16 C6_16 C5_16 -177.3(2) . . . . ?
C4 P4 C1_17 C2_17 -50.9(3) . . . . ?
C1_15 P4 C1_17 C2_17 -164.2(2) . . . . ?
Ga2 P4 C1_17 C2_17 64.6(2) . . . . ?
C4 P4 C1_17 C6_17 -175.5(2) . . . . ?
C1_15 P4 C1_17 C6_17 71.2(2) . . . . ?
Ga2 P4 C1_17 C6_17 -60.1(2) . . . . ?
C6_17 C1_17 C2_17 C3_17 -53.7(4) . . . . ?
P4 C1_17 C2_17 C3_17 -177.0(3) . . . . ?
C1_17 C2_17 C3_17 C4_17 55.2(5) . . . . ?
C2_17 C3_17 C4_17 C5_17 -56.8(5) . . . . ?
C3_17 C4_17 C5_17 C6_17 56.5(6) . . . . ?
C4_17 C5_17 C6_17 C1_17 -53.9(6) . . . . ?
C2_17 C1_17 C6_17 C5_17 52.8(4) . . . . ?
P4 C1_17 C6_17 C5_17 177.0(3) . . . . ?
C2 P2 C1_18 C2_18 178.38(19) . . . . ?
C1_19 P2 C1_18 C2_18 61.4(2) . . . . ?
Ga1 P2 C1_18 C2_18 -72.86(19) . . . . ?
C2 P2 C1_18 C6_18 51.7(3) . . . . ?
C1_19 P2 C1_18 C6_18 -65.3(2) . . . . ?
Ga1 P2 C1_18 C6_18 160.5(2) . . . . ?
C6_18 C1_18 C2_18 C3_18 -57.6(3) . . . . ?
P2 C1_18 C2_18 C3_18 173.5(2) . . . . ?
C1_18 C2_18 C3_18 C4_18 57.3(4) . . . . ?
C2_18 C3_18 C4_18 C5_18 -56.6(4) . . . . ?
C3_18 C4_18 C5_18 C6_18 56.0(5) . . . . ?
C4_18 C5_18 C6_18 C1_18 -56.3(5) . . . . ?
C2_18 C1_18 C6_18 C5_18 57.4(4) . . . . ?
P2 C1_18 C6_18 C5_18 -175.8(3) . . . . ?
C2 P2 C1_19 C6_19 17.8(3) . . . . ?
C1_18 P2 C1_19 C6_19 132.4(2) . . . . ?
Ga1 P2 C1_19 C6_19 -103.9(2) . . . . ?
C2 P2 C1_19 C2_19 143.3(2) . . . . ?
C1_18 P2 C1_19 C2_19 -102.1(2) . . . . ?
Ga1 P2 C1_19 C2_19 21.6(3) . . . . ?
C6_19 C1_19 C2_19 C3_19 -56.2(3) . . . . ?
P2 C1_19 C2_19 C3_19 176.1(2) . . . . ?
C1_19 C2_19 C3_19 C4_19 56.3(4) . . . . ?
C2_19 C3_19 C4_19 C5_19 -56.6(4) . . . . ?
C3_19 C4_19 C5_19 C6_19 57.6(4) . . . . ?
C2_19 C1_19 C6_19 C5_19 56.4(4) . . . . ?
P2 C1_19 C6_19 C5_19 -178.5(2) . . . . ?
C4_19 C5_19 C6_19 C1_19 -57.3(4) . . . . ?
Ga2 N1 C1_20 C2_20 -4.1(4) . . . . ?
Ga2 N1 C1_20 C6_20 174.9(2) . . . . ?
N1 C1_20 C2_20 C3_20 178.4(3) . . . . ?
C6_20 C1_20 C2_20 C3_20 -0.6(5) . . . . ?
C1_20 C2_20 C3_20 C4_20 -0.1(6) . . . . ?
C2_20 C3_20 C4_20 C5_20 0.7(8) . . . . ?
C3_20 C4_20 C5_20 C6_20 -0.7(8) . . . . ?
C4_20 C5_20 C6_20 C1_20 0.0(7) . . . . ?
C2_20 C1_20 C6_20 C5_20 0.6(5) . . . . ?
N1 C1_20 C6_20 C5_20 -178.4(4) . . . . ?
O1_23 Al2 O1_21 C1_21 167(4) . . . . ?
O1_22 Al2 O1_21 C1_21 -89(5) . . . . ?
Al2 O1_21 C1_21 C4_21 51(5) . . . . ?
Al2 O1_21 C1_21 C3_21 -72(5) . . . . ?
Al2 O1_21 C1_21 C2_21 169(4) . . . . ?
O1_21 C1_21 C2_21 F1_21 -157(3) . . . . ?
C4_21 C1_21 C2_21 F1_21 -38(3) . . . . ?
C3_21 C1_21 C2_21 F1_21 85(3) . . . . ?
O1_21 C1_21 C2_21 F2_21 -42(3) . . . . ?
C4_21 C1_21 C2_21 F2_21 77(2) . . . . ?
C3_21 C1_21 C2_21 F2_21 -160(2) . . . . ?
O1_21 C1_21 C2_21 F3_21 78(3) . . . . ?
C4_21 C1_21 C2_21 F3_21 -162(2) . . . . ?
C3_21 C1_21 C2_21 F3_21 -39(2) . . . . ?
O1_21 C1_21 C3_21 F4_21 -165(2) . . . . ?
C4_21 C1_21 C3_21 F4_21 74(2) . . . . ?
C2_21 C1_21 C3_21 F4_21 -46(2) . . . . ?
O1_21 C1_21 C3_21 F5_21 -47(3) . . . . ?
C4_21 C1_21 C3_21 F5_21 -167(2) . . . . ?
C2_21 C1_21 C3_21 F5_21 72(3) . . . . ?
O1_21 C1_21 C3_21 F6_21 75(3) . . . . ?
C4_21 C1_21 C3_21 F6_21 -46(3) . . . . ?
C2_21 C1_21 C3_21 F6_21 -167(2) . . . . ?
O1_21 C1_21 C4_21 F8_21 -164(2) . . . . ?
C3_21 C1_21 C4_21 F8_21 -44(2) . . . . ?
C2_21 C1_21 C4_21 F8_21 76(2) . . . . ?
O1_21 C1_21 C4_21 F9_21 73(3) . . . . ?
C3_21 C1_21 C4_21 F9_21 -167(2) . . . . ?
C2_21 C1_21 C4_21 F9_21 -46(2) . . . . ?
O1_21 C1_21 C4_21 F7_21 -46(3) . . . . ?
C3_21 C1_21 C4_21 F7_21 74(2) . . . . ?
C2_21 C1_21 C4_21 F7_21 -165(2) . . . . ?
Al2 O1_22 C1_22 C4_22 59(6) . . . . ?
Al2 O1_22 C1_22 C3_22 -63(6) . . . . ?
Al2 O1_22 C1_22 C2_22 179(5) . . . . ?
O1_22 C1_22 C2_22 F2_22 72(2) . . . . ?
C4_22 C1_22 C2_22 F2_22 -164.5(19) . . . . ?
C3_22 C1_22 C2_22 F2_22 -49(2) . . . . ?
O1_22 C1_22 C2_22 F3_22 -167(2) . . . . ?
C4_22 C1_22 C2_22 F3_22 -43(2) . . . . ?
C3_22 C1_22 C2_22 F3_22 72(2) . . . . ?
O1_22 C1_22 C2_22 F1_22 -43(3) . . . . ?
C4_22 C1_22 C2_22 F1_22 81(2) . . . . ?
C3_22 C1_22 C2_22 F1_22 -164(2) . . . . ?
O1_22 C1_22 C3_22 F4_22 74(2) . . . . ?
C4_22 C1_22 C3_22 F4_22 -50(2) . . . . ?
C2_22 C1_22 C3_22 F4_22 -165.1(19) . . . . ?
O1_22 C1_22 C3_22 F5_22 -53(3) . . . . ?
C4_22 C1_22 C3_22 F5_22 -178(2) . . . . ?
C2_22 C1_22 C3_22 F5_22 67(2) . . . . ?
O1_22 C1_22 C3_22 F6_22 -164(2) . . . . ?
C4_22 C1_22 C3_22 F6_22 72(2) . . . . ?
C2_22 C1_22 C3_22 F6_22 -43(2) . . . . ?
O1_22 C1_22 C4_22 F8_22 -164(2) . . . . ?
C3_22 C1_22 C4_22 F8_22 -41(2) . . . . ?
C2_22 C1_22 C4_22 F8_22 73(2) . . . . ?
O1_22 C1_22 C4_22 F7_22 -41(3) . . . . ?
C3_22 C1_22 C4_22 F7_22 82(2) . . . . ?
C2_22 C1_22 C4_22 F7_22 -163.3(19) . . . . ?
O1_22 C1_22 C4_22 F9_22 78(2) . . . . ?
C3_22 C1_22 C4_22 F9_22 -159.0(19) . . . . ?
C2_22 C1_22 C4_22 F9_22 -45(2) . . . . ?
O1_21 Al2 O1_23 C1_23 -47(4) . . . . ?
O1_22 Al2 O1_23 C1_23 -154(3) . . . . ?
Al2 O1_23 C1_23 C3_23 -60(4) . . . . ?
Al2 O1_23 C1_23 C2_23 180(3) . . . . ?
Al2 O1_23 C1_23 C4_23 61(4) . . . . ?
O1_23 C1_23 C2_23 F1_23 -75(2) . . . . ?
C3_23 C1_23 C2_23 F1_23 165.9(19) . . . . ?
C4_23 C1_23 C2_23 F1_23 43(2) . . . . ?
O1_23 C1_23 C2_23 F2_23 167(2) . . . . ?
C3_23 C1_23 C2_23 F2_23 48(2) . . . . ?
C4_23 C1_23 C2_23 F2_23 -75(2) . . . . ?
O1_23 C1_23 C2_23 F3_23 44(2) . . . . ?
C3_23 C1_23 C2_23 F3_23 -75(2) . . . . ?
C4_23 C1_23 C2_23 F3_23 162.3(19) . . . . ?
O1_23 C1_23 C3_23 F4_23 40(3) . . . . ?
C2_23 C1_23 C3_23 F4_23 157(2) . . . . ?
C4_23 C1_23 C3_23 F4_23 -81(2) . . . . ?
O1_23 C1_23 C3_23 F6_23 166(2) . . . . ?
C2_23 C1_23 C3_23 F6_23 -77(2) . . . . ?
C4_23 C1_23 C3_23 F6_23 46(2) . . . . ?
O1_23 C1_23 C3_23 F5_23 -76(2) . . . . ?
C2_23 C1_23 C3_23 F5_23 42(2) . . . . ?
C4_23 C1_23 C3_23 F5_23 164(2) . . . . ?
O1_23 C1_23 C4_23 F9_23 43(3) . . . . ?
C3_23 C1_23 C4_23 F9_23 163(2) . . . . ?
C2_23 C1_23 C4_23 F9_23 -74(2) . . . . ?
O1_23 C1_23 C4_23 F7_23 -81(2) . . . . ?
C3_23 C1_23 C4_23 F7_23 39(2) . . . . ?
C2_23 C1_23 C4_23 F7_23 161.6(19) . . . . ?
O1_23 C1_23 C4_23 F8_23 160(2) . . . . ?
C3_23 C1_23 C4_23 F8_23 -80(2) . . . . ?
C2_23 C1_23 C4_23 F8_23 43(2) . . . . ?
